data_7242499
loop_
_publ_author_name
Ismiyarto,
'Kishi, Nobuki'
'Adachi, Yuki'
'Jiang, Rui'
'Doi, Takahiro'
'Zhou, Da-Yang'
'Asano, Kaori'
'Obora, Yasushi'
'Suzuki, Takayoshi'
'Sasai, Hiroaki'
'Suzuki, Takeyuki'

_publ_section_title
;
 Catalytic enantioselective intramolecular Tishchenko reaction of
 meso-dialdehyde: synthesis of (S)-cedarmycins
;
_journal_issue 19
_journal_name_full 'RSC Advances'
_journal_page_first 11606
_journal_page_last 11609
_journal_paper_doi 10.1039/D1RA00915J
_journal_volume 11
_journal_year 2021
_chemical_formula_moiety '(C72 H48 N24 Zn6 I12), 2(C19 H20 O4), 2.5(C1 H2 Cl2)'
_chemical_formula_sum 'C112.5 H93 Cl5 I12 N24 O8 Zn6'
_chemical_formula_weight 4001.37
_space_group_crystal_system monoclinic
_space_group_IT_number 13
_space_group_name_Hall '-P 2yc'
_space_group_name_H-M_alt 'P 1 2/c 1'
_atom_sites_solution_hydrogens geom
_atom_sites_solution_primary dual
_audit_creation_date 2019-07-09
_audit_creation_method
;
Olex2 1.2
(compiled 2018.05.29 svn.r3508 for OlexSys, GUI svn.r5506)
;
_audit_update_record
;
2020-07-28 deposited with the CCDC.	2021-03-11 downloaded from the CCDC.
;
_cell_angle_alpha 90
_cell_angle_beta 101.5970(10)
_cell_angle_gamma 90
_cell_formula_units_Z 4
_cell_length_a 34.9669(3)
_cell_length_b 14.81360(10)
_cell_length_c 30.7587(2)
_cell_measurement_reflns_used 97276
_cell_measurement_temperature 100.15
_cell_measurement_theta_max 79.3690
_cell_measurement_theta_min 2.5680
_cell_volume 15607.3(2)
_computing_cell_refinement 'CrysAlisPro 1.171.40.35a (Rigaku OD, 2018)'
_computing_data_collection 'CrysAlisPro 1.171.40.35a (Rigaku OD, 2018)'
_computing_data_reduction 'CrysAlisPro 1.171.40.35a (Rigaku OD, 2018)'
_computing_molecular_graphics 'Olex2 (Dolomanov et al., 2009)'
_computing_publication_material 'Olex2 (Dolomanov et al., 2009)'
_computing_structure_refinement 'ShelXL (Sheldrick, 2015)'
_computing_structure_solution 'ShelXT (Sheldrick, 2015)'
_diffrn_ambient_temperature 100
_diffrn_detector 'Rigaku HyPix-6000 area detector'
_diffrn_detector_area_resol_mean 10.0
_diffrn_detector_type 'HPC area detector'
_diffrn_measured_fraction_theta_full 1.000
_diffrn_measured_fraction_theta_max 0.954
_diffrn_measurement_details
;
List of Runs (angles in degrees, time in seconds):

  # Type    Start    End  Width  t~exp~   \w     \q     \k     \f   Frames
#--------------------------------------------------------------------------
  1  \w     78.00 143.00   0.50    1.23    --   53.80  77.00-150.00  130
  2  \w      7.00  47.00   0.50    1.23    --   53.80 -77.00 -90.00   80
  3  \w     35.00  71.00   0.50    1.23    --   53.80 -57.00 120.00   72
  4  \w    -24.00  38.00   0.50    1.23    --   53.80 -19.00 -30.00  124
  5  \w    -34.00  71.00   0.50    1.23    --   53.80 -38.00 -90.00  210
  6  \w     53.00  79.00   0.50    1.23    --   53.80 -77.00 -90.00   52
  7  \w     76.00 118.00   0.50    1.23    --   53.80  77.00-180.00   84
  8  \w     23.00 140.00   0.50    4.92    --  108.00 -82.00-120.00  234
  9  \w    150.00 193.00   0.50    4.92    --  108.00  57.00 150.00   86
 10  \w     70.00  95.00   0.50    4.92    --  108.00 -57.00-180.00   50
 11  \w     19.00 129.00   0.50    4.92    --  108.00 -19.00 -30.00  220
 12  \w    169.00 196.00   0.50    4.92    --  108.00  57.00 -60.00   54
 13  \w     85.00 113.00   0.50    4.92    --  108.00  57.00 -60.00   56
 14  \w     34.00  99.00   0.50    4.92    --  108.00 -57.00-120.00  130
 15  \w     26.00  64.00   0.50    4.92    --  108.00 -57.00-180.00   76
 16  \w    115.00 196.00   0.50    4.92    --  108.00  38.00 120.00  162
 17  \w    172.00 197.00   0.50    4.92    --  108.00  38.00  60.00   50
 18  \w     35.00 143.00   0.50    1.23    --   53.80  38.00 -30.00  216
 19  \w     30.00 143.00   0.50    1.23    --   53.80  57.00 120.00  226
 20  \w     30.00 143.00   0.50    1.23    --   53.80  57.00-150.00  226
 21  \w    -36.00  86.00   0.50    1.23    --   53.80 -82.00 120.00  244
 22  \w     81.00 143.00   0.50    1.23    --   53.80  82.00 -30.00  124
 23  \w     30.00  55.00   0.50    1.23    --   53.80  57.00 -90.00   50
 24  \w     30.00 143.00   0.50    1.23    --   53.80  57.00  30.00  226
 25  \w     30.00 143.00   0.50    1.23    --   53.80  57.00 -30.00  226
 26  \w     30.00 143.00   0.50    1.23    --   53.80  57.00 150.00  226
 27  \w    -36.00  84.00   0.50    1.23    --   53.80 -77.00  60.00  240
 28  \w     30.00 143.00   0.50    1.23    --   53.80  57.00 -60.00  226
 29  \w    -36.00  72.00   0.50    1.23    --   53.80 -38.00 120.00  216
 30  \w     30.00 143.00   0.50    1.23    --   53.80  57.00-120.00  226
 31  \w     81.00 143.00   0.50    1.23    --   53.80  82.00  30.00  124
 32  \w     30.00 143.00   0.50    1.23    --   53.80  57.00   0.00  226
 33  \w     35.00 143.00   0.50    1.23    --   53.80  38.00-120.00  216
 34  \w     30.00 143.00   0.50    1.23    --   53.80  57.00  60.00  226
;
_diffrn_measurement_device 'four-circle diffractometer'
_diffrn_measurement_device_type 'Rigaku XtaLAB PRO'
_diffrn_measurement_method '\w scans'
_diffrn_orient_matrix_type 'CrysAlisPro convention (1999,Acta A55,543-557)'
_diffrn_orient_matrix_UB_11 0.0169815000
_diffrn_orient_matrix_UB_12 0.0339898000
_diffrn_orient_matrix_UB_13 0.0472628000
_diffrn_orient_matrix_UB_21 -0.0059309000
_diffrn_orient_matrix_UB_22 -0.0943788000
_diffrn_orient_matrix_UB_23 0.0186684000
_diffrn_orient_matrix_UB_31 0.0412160000
_diffrn_orient_matrix_UB_32 -0.0275232000
_diffrn_orient_matrix_UB_33 -0.0055820000
_diffrn_radiation_monochromator 'multi-layer mirror optics'
_diffrn_radiation_probe x-ray
_diffrn_radiation_type CuK\a
_diffrn_radiation_wavelength 1.54184
_diffrn_reflns_av_R_equivalents 0.0879
_diffrn_reflns_av_unetI/netI 0.0345
_diffrn_reflns_Laue_measured_fraction_full 1.000
_diffrn_reflns_Laue_measured_fraction_max 0.954
_diffrn_reflns_limit_h_max 44
_diffrn_reflns_limit_h_min -38
_diffrn_reflns_limit_k_max 18
_diffrn_reflns_limit_k_min -18
_diffrn_reflns_limit_l_max 36
_diffrn_reflns_limit_l_min -38
_diffrn_reflns_number 320208
_diffrn_reflns_point_group_measured_fraction_full 1.000
_diffrn_reflns_point_group_measured_fraction_max 0.954
_diffrn_reflns_theta_full 67.684
_diffrn_reflns_theta_max 80.472
_diffrn_reflns_theta_min 2.580
_diffrn_source 'rotating anode X-ray generator'
_diffrn_source_type micromax007
_exptl_absorpt_coefficient_mu 20.865
_exptl_absorpt_correction_T_max 0.156
_exptl_absorpt_correction_T_min 0.005
_exptl_absorpt_correction_type gaussian
_exptl_absorpt_process_details
;
CrysAlisPro 1.171.40.35a (Rigaku Oxford Diffraction, 2018)
Numerical absorption correction based on gaussian integration over
			a multifaceted crystal model
Empirical absorption correction using spherical harmonics,
 implemented in SCALE3 ABSPACK scaling algorithm.
;
_exptl_crystal_colour colourless
_exptl_crystal_colour_primary colourless
_exptl_crystal_density_diffrn 1.703
_exptl_crystal_description rod
_exptl_crystal_F_000 7604
_exptl_crystal_size_max 0.155
_exptl_crystal_size_mid 0.078
_exptl_crystal_size_min 0.057
_refine_diff_density_max 1.993
_refine_diff_density_min -1.209
_refine_diff_density_rms 0.194
_refine_ls_extinction_method none
_refine_ls_goodness_of_fit_ref 1.225
_refine_ls_hydrogen_treatment constr
_refine_ls_matrix_type full
_refine_ls_number_parameters 1690
_refine_ls_number_reflns 32630
_refine_ls_number_restraints 923
_refine_ls_restrained_S_all 1.216
_refine_ls_R_factor_all 0.0976
_refine_ls_R_factor_gt 0.0884
_refine_ls_shift/su_max 0.001
_refine_ls_shift/su_mean 0.000
_refine_ls_structure_factor_coef Fsqd
_refine_ls_weighting_details 'w=1/[\s^2^(Fo^2^)+(0.2000P)^2^] where P=(Fo^2^+2Fc^2^)/3'
_refine_ls_weighting_scheme calc
_refine_ls_wR_factor_gt 0.2857
_refine_ls_wR_factor_ref 0.3029
_reflns_Friedel_coverage 0.000
_reflns_number_gt 25738
_reflns_number_total 32630
_reflns_threshold_expression 'I > 2\s(I)'
_cod_data_source_file d1ra00915j2.cif
_cod_data_source_block lot190304-5_6-hexane-190508-ts-x222-3
_cod_database_code 7242499
_shelx_shelxl_version_number 2018/3
_chemical_oxdiff_formula 'C H O N Zn I'
_shelx_space_group_comment
;
The symmetry employed for this shelxl refinement is uniquely defined
by the following loop, which should always be used as a source of
symmetry information in preference to the above space-group names.
They are only intended as comments.
;
_reflns_odcompleteness_completeness 99.93
_reflns_odcompleteness_iscentric 1
_reflns_odcompleteness_theta 68.13
_olex2_refinement_description
;
1. Fixed Uiso
 At 1.2 times of:
  All C(H) groups, All C(H,H) groups
 At 1.5 times of:
  All O(H) groups
2. Restrained distances
 C113-C112 \\sim C107-C106
 with sigma of 0.02
 C112-C111 \\sim C106-C105
 with sigma of 0.02
 C111-C110 \\sim C105-C104
 with sigma of 0.02
 C110-C109 \\sim C104-C103
 with sigma of 0.02
 C113-C111 \\sim C107-C105
 with sigma of 0.04
 C113-C109 \\sim C107-C103
 with sigma of 0.04
 C112-C110 \\sim C106-C104
 with sigma of 0.04
 C111-C109 \\sim C105-C103
 with sigma of 0.04
 Zn6-I12 \\sim Zn6-I12A
 with sigma of 0.02
 Zn6-I11 \\sim Zn6-I11A
 with sigma of 0.02
3. Uiso/Uaniso restraints and constraints
C73 \\sim Cl1 \\sim Cl2: within 2A with sigma of 0.04 and sigma for terminal
atoms of 0.08
C74 \\sim Cl4 \\sim Cl3: within 2A with sigma of 0.04 and sigma for terminal
atoms of 0.08
O5 \\sim C108 \\sim C114 \\sim O6 \\sim C96 \\sim C113 \\sim C117 \\sim C97
\\sim C116 \\sim C115 \\sim C98 \\sim C100 \\sim C119 \\sim O7 \\sim C99 \\sim
C110 \\sim O8: within 1.7A with sigma of 0.04 and sigma for terminal atoms of
0.08
C82 \\sim O2 \\sim C76 \\sim C92 \\sim O1 \\sim C77 \\sim C83 \\sim C91 \\sim
C89 \\sim C78 \\sim C88 \\sim C84 \\sim C90 \\sim C93 \\sim C79 \\sim C81 \\sim
C87 \\sim C85 \\sim C94 \\sim O3 \\sim C80 \\sim C86 \\sim O4: within 2A with
sigma of 0.04 and sigma for terminal atoms of 0.08
C111 \\sim C108 \\sim C113 \\sim C109 \\sim C112 \\sim C110: within 2A with
sigma of 0.01 and sigma for terminal atoms of 0.01
Cl5 \\sim C75 \\sim Cl6: within 2A with sigma of 0.01 and sigma for terminal
atoms of 0.01
C108 \\sim C113 \\sim C112 \\sim C111 \\sim C110 \\sim C109 \\sim C103 \\sim
C102 \\sim C107 \\sim C106 \\sim C105 \\sim C104: within 2A with sigma of 0.01
and sigma for terminal atoms of 0.01
C97 \\sim O5 \\sim C114 \\sim C95 \\sim C115 \\sim O6 \\sim C96 \\sim C102
\\sim C116 \\sim C118 \\sim C117 \\sim C101 \\sim C103 \\sim C107 \\sim C119
\\sim O7 \\sim C98 \\sim C100 \\sim C104 \\sim C106 \\sim O8 \\sim C99 \\sim
C105: within 2A with sigma of 0.01 and sigma for terminal atoms of 0.01
4. Rigid body (RIGU) restrains
 O2, C76, C92, O1, C77, C83, C91, C89, C78, C82, C88, C84, C90, C93, C79, C81,
 C87, C85, C94, O3, C80, C86, O4
 with sigma for 1-2 distances of 0.004 and sigma for 1-3 distances of 0.004
 Cl6, C75, Cl5
 with sigma for 1-2 distances of 0.004 and sigma for 1-3 distances of 0.004
 O7, O5, C114, C95, C115, O6, C96, C102, C116, C118, C117, C97, C101, C103,
 C107, C119, C98, C100, C104, C106, O8, C99, C105, C113, C108, C109, C112, C110,
  C111
 with sigma for 1-2 distances of 0.004 and sigma for 1-3 distances of 0.004
5. Others
 Sof(I3A)=Sof(Zn2A)=Sof(I4A)=1-FVAR(1)
 Sof(Zn2)=Sof(I3)=Sof(I4)=FVAR(1)
 Sof(I9A)=Sof(Zn5A)=Sof(I10A)=1-FVAR(2)
 Sof(Zn5)=Sof(I10)=Sof(I9)=FVAR(2)
 Sof(I2A)=Sof(I1A)=1-FVAR(3)
 Sof(I1)=Sof(I2)=FVAR(3)
 Sof(I5A)=Sof(Zn3A)=Sof(I6A)=1-FVAR(4)
 Sof(Zn3)=Sof(I6)=Sof(I5)=FVAR(4)
 Sof(I7A)=Sof(Zn4A)=Sof(I8A)=1-FVAR(5)
 Sof(Zn4)=Sof(I8)=Sof(I7)=FVAR(5)
 Sof(I12A)=Sof(I11A)=1-FVAR(6)
 Sof(I12)=Sof(I11)=FVAR(6)
 Fixed Sof: Cl4(0.5) Cl3(0.5) C74(0.5) H74A(0.5) H74B(0.5) C108(0.5) C113(0.5)
 H113(0.5) C112(0.5) H112(0.5) C111(0.5) H111(0.5) C110(0.5) H110(0.5)
 C109(0.5) H109(0.5) C102(0.5) C107(0.5) H107(0.5) C106(0.5) H106(0.5)
 C105(0.5) H105(0.5) C104(0.5) H104(0.5) C103(0.5) H103(0.5)
6.a Ternary CH refined with riding coordinates:
 C94(H94), C90(H90), C91(H91), C93(H93), C119(H119), C116(H116), C115(H115),
 C118(H118)
6.b Secondary CH2 refined with riding coordinates:
 C92(H92A,H92B), C89(H89A,H89B), C75(H75A,H75B), C73(H73A,H73B), C74(H74A,
 H74B), C117(H11A,H11B), C114(H11C,H11D)
6.c Aromatic/amide H refined with riding coordinates:
 C5(H5), C14(H14), C4(H4), C64(H64), C63(H63), C56(H56), C55(H55), C15(H15),
 C20(H20), C43(H43), C27(H27), C2(H2), C1(H1), C28(H28), C45(H45), C19(H19),
 C38(H38), C32(H32), C33(H33), C47(H47), C51(H51), C7(H7), C46(H46), C9(H9),
 C50(H50), C29(H29), C69(H69), C37(H37), C68(H68), C6(H6), C59(H59), C60(H60),
 C42(H42), C30(H30), C65(H65), C61(H61), C48(H48), C10(H10), C41(H41), C22(H22),
  C12(H12), C40(H40), C11(H11), C23(H23), C66(H66), C58(H58), C25(H25),
 C24(H24), C80(H80), C81(H81), C88(H88), C78(H78), C82(H82), C86(H86), C79(H79),
  C84(H84), C85(H85), C87(H87), C101(H101), C100(H100), C99(H99), C98(H98),
 C97(H97), C113(H113), C112(H112), C111(H111), C110(H110), C109(H109),
 C107(H107), C106(H106), C105(H105), C104(H104), C103(H103)
6.d Fitted hexagon refined as free rotating group:
 C96(C101,C100,C99,C98,C97), C108(C113,C112,C111,C110,C109), C102(C107,C106,
 C105,C104,C103)
6.e Tetrahedral OH refined with riding coordinates:
 O3(H3), O4(H4A), O8(H8), O7(H7A)
;
_olex2_date_sample_data_collection 2019-05-08
_olex2_exptl_crystal_mounting_method 'attaced to a capton film'
_olex2_submission_original_sample_id TS-X222
_olex2_submission_special_instructions 'No special instructions were received'
_oxdiff_exptl_absorpt_empirical_details
;
Empirical correction (ABSPACK) includes:
- Absorption correction using spherical harmonics
- Frame scaling
;
_oxdiff_exptl_absorpt_empirical_full_max 1.835
_oxdiff_exptl_absorpt_empirical_full_min 0.573

loop_
_space_group_symop_operation_xyz
'x, y, z'
'-x, y, -z+1/2'
'-x, -y, -z'
'x, -y, z-1/2'

loop_
_atom_site_label
_atom_site_type_symbol
_atom_site_fract_x
_atom_site_fract_y
_atom_site_fract_z
_atom_site_U_iso_or_equiv
_atom_site_adp_type
_atom_site_occupancy
_atom_site_site_symmetry_order
_atom_site_calc_flag
_atom_site_refinement_flags_posn
_atom_site_refinement_flags_adp
_atom_site_refinement_flags_occupancy
_atom_site_disorder_assembly
_atom_site_disorder_group
Zn6 Zn 1.07751(3) 1.12351(6) 1.09409(3) 0.0701(2) Uani 1 1 d D . . . .
Zn3 Zn 0.6706(3) 0.8362(7) 0.2690(4) 0.0645(11) Uani 0.49(2) 1 d . . P A 1
Zn1 Zn 0.16805(3) 0.35962(6) 0.27460(4) 0.0772(3) Uani 1 1 d . . . . .
Zn2 Zn 0.37437(8) 1.1064(3) 0.43262(10) 0.0723(6) Uani 0.751(6) 1 d . . P B 1
Zn5 Zn 0.86238(19) 0.4128(5) 0.94955(18) 0.0717(11) Uani 0.476(10) 1 d . . P C 1
Zn4 Zn 0.57168(13) 0.3841(3) 0.60353(15) 0.0685(8) Uani 0.538(11) 1 d . . P D 1
N4 N 0.23418(16) 0.8142(4) 0.31013(17) 0.0633(11) Uani 1 1 d . . . . .
N6 N 0.18021(16) 0.8236(4) 0.24948(19) 0.0662(12) Uani 1 1 d . . . . .
N5 N 0.21980(16) 0.9501(4) 0.27091(18) 0.0663(12) Uani 1 1 d . . . . .
N12 N 0.53822(18) 0.8516(4) 0.41316(19) 0.0707(13) Uani 1 1 d . . . . .
N1 N 0.18111(18) 0.4958(4) 0.2799(2) 0.0718(13) Uani 1 1 d . . . . .
N11 N 0.57328(17) 0.7222(4) 0.44154(18) 0.0678(13) Uani 1 1 d . . . . .
N24 N 1.0329(2) 0.6366(4) 0.9171(2) 0.0777(15) Uani 1 1 d . . . . .
N10 N 0.52156(17) 0.7736(4) 0.47390(18) 0.0685(13) Uani 1 1 d . . . . .
N20 N 1.06224(19) 1.0176(4) 1.0498(2) 0.0729(14) Uani 1 1 d . . . . .
N23 N 1.06954(19) 0.7683(4) 0.9418(2) 0.0735(14) Uani 1 1 d . . . . .
N3 N 0.11813(18) 1.0544(4) 0.1410(2) 0.0716(14) Uani 1 1 d . . . . .
N16 N 0.72097(17) 0.5616(4) 0.7723(2) 0.0760(15) Uani 1 1 d . . . . .
N22 N 1.01755(19) 0.7237(4) 0.97538(19) 0.0726(14) Uani 1 1 d . . . . .
N15 N 0.68437(18) 1.0182(4) 0.7752(2) 0.0751(14) Uani 1 1 d . . . . .
N7 N 0.42076(18) 1.0168(5) 0.4399(2) 0.0793(16) Uani 1 1 d . . . . .
N9 N 0.64008(19) 0.8309(4) 0.32005(19) 0.0738(14) Uani 1 1 d . . . . .
N2 N 0.33222(18) 1.0358(4) 0.3898(2) 0.0761(15) Uani 1 1 d . . . . .
N17 N 0.73647(18) 0.6998(4) 0.8078(2) 0.0786(16) Uani 1 1 d . . . . .
N19 N 0.9147(2) 0.4860(5) 0.9509(2) 0.091(2) Uani 1 1 d . . . . .
N18 N 0.6817(2) 0.6885(4) 0.7485(3) 0.0866(19) Uani 1 1 d . . . . .
N14 N 0.82721(19) 0.4760(4) 0.8979(2) 0.0798(16) Uani 1 1 d . . . . .
N21 N 1.1352(2) 0.6541(4) 0.8216(2) 0.0808(16) Uani 1 1 d . . . . .
C8 C 0.2727(2) 0.9462(5) 0.3340(2) 0.0669(14) Uani 1 1 d . . . . .
C18 C 0.18960(19) 0.9101(4) 0.2460(2) 0.0642(14) Uani 1 1 d . . . . .
C17 C 0.2405(2) 0.9005(4) 0.3032(2) 0.0652(14) Uani 1 1 d . . . . .
O2 O 0.8939(2) 1.0748(5) 0.6014(2) 0.1094(18) Uani 1 1 d . U . . .
C16 C 0.2036(2) 0.7772(4) 0.2811(2) 0.0657(14) Uani 1 1 d . . . . .
C71 C 1.0452(2) 0.7798(5) 0.9704(2) 0.0701(16) Uani 1 1 d . . . . .
C34 C 0.51641(19) 0.8393(5) 0.4434(2) 0.0654(14) Uani 1 1 d . . . . .
N8 N 0.5646(2) 0.4875(5) 0.5563(2) 0.093(2) Uani 1 1 d . . . . .
C13 C 0.1651(2) 0.9610(4) 0.2091(2) 0.0693(16) Uani 1 1 d . . . . .
C53 C 0.7417(2) 0.6125(5) 0.8024(3) 0.0765(18) Uani 1 1 d . . . . .
C44 C 0.7732(2) 0.5679(5) 0.8360(2) 0.0738(17) Uani 1 1 d . . . . .
N13 N 0.6160(2) 0.4478(5) 0.6479(2) 0.098(2) Uani 1 1 d . . . . .
C35 C 0.5494(2) 0.7154(5) 0.4697(2) 0.0728(17) Uani 1 1 d . . . . .
C5 C 0.1574(2) 0.5525(5) 0.2543(3) 0.0754(17) Uani 1 1 d . . . . .
H5 H 0.135333 0.528650 0.234523 0.091 Uiso 1 1 calc R . . . .
C3 C 0.1956(2) 0.6794(4) 0.2823(2) 0.0654(14) Uani 1 1 d . . . . .
C14 C 0.1729(2) 1.0493(5) 0.2006(2) 0.0748(18) Uani 1 1 d . . . . .
H14 H 0.194490 1.079439 0.218313 0.090 Uiso 1 1 calc R . . . .
C21 C 0.4831(2) 0.9027(5) 0.4430(2) 0.0730(16) Uani 1 1 d . . . . .
C36 C 0.56649(19) 0.7931(5) 0.4137(2) 0.0662(15) Uani 1 1 d . . . . .
C4 C 0.1634(2) 0.6447(5) 0.2550(2) 0.0758(18) Uani 1 1 d . . . . .
H4 H 0.145279 0.683359 0.236615 0.091 Uiso 1 1 calc R . . . .
C64 C 1.0322(2) 0.9623(5) 1.0502(2) 0.0711(16) Uani 1 1 d . . . . .
H64 H 1.014369 0.976756 1.068739 0.085 Uiso 1 1 calc R . . . .
C63 C 1.0261(2) 0.8859(5) 1.0250(2) 0.0707(16) Uani 1 1 d . . . . .
H63 H 1.004452 0.848358 1.026781 0.085 Uiso 1 1 calc R . . . .
C26 C 0.5552(2) 0.6368(5) 0.5004(3) 0.0783(19) Uani 1 1 d . . . . .
C72 C 1.0619(2) 0.6957(5) 0.9162(2) 0.0743(17) Uani 1 1 d . . . . .
C70 C 1.0114(2) 0.6524(5) 0.9470(2) 0.0735(17) Uani 1 1 d . . . . .
C52 C 0.6909(2) 0.6011(5) 0.7465(3) 0.0800(19) Uani 1 1 d . . . . .
C62 C 1.0503(2) 0.8624(5) 0.9976(2) 0.0773(18) Uani 1 1 d . . . . .
C56 C 0.9631(2) 0.5841(6) 0.9871(3) 0.0789(19) Uani 1 1 d . . . . .
H56 H 0.974618 0.615900 1.013248 0.095 Uiso 1 1 calc R . . . .
C55 C 0.9317(2) 0.5287(6) 0.9871(3) 0.0811(19) Uani 1 1 d . . . . .
H55 H 0.922180 0.521046 1.013709 0.097 Uiso 1 1 calc R . . . .
C39 C 0.6648(3) 0.5456(5) 0.7121(3) 0.087(2) Uani 1 1 d . . . . .
C15 C 0.1487(2) 1.0945(5) 0.1655(2) 0.0742(17) Uani 1 1 d . . . . .
H15 H 0.154482 1.155234 0.159131 0.089 Uiso 1 1 calc R . . . .
C20 C 0.4663(2) 0.9129(6) 0.4792(3) 0.0798(18) Uani 1 1 d . . . . .
H20 H 0.475857 0.880161 0.505661 0.096 Uiso 1 1 calc R . . . .
C57 C 0.9779(2) 0.5939(5) 0.9493(2) 0.0745(17) Uani 1 1 d . . . . .
C43 C 0.7919(2) 0.6107(6) 0.8744(3) 0.082(2) Uani 1 1 d . . . . .
H43 H 0.786750 0.672269 0.879692 0.099 Uiso 1 1 calc R . . . .
C27 C 0.5272(2) 0.6134(5) 0.5230(2) 0.0766(18) Uani 1 1 d . . . . .
H27 H 0.504103 0.648445 0.520170 0.092 Uiso 1 1 calc R . . . .
C2 C 0.2200(2) 0.6212(5) 0.3108(2) 0.0747(17) Uani 1 1 d . . . . .
H2 H 0.241587 0.643768 0.331792 0.090 Uiso 1 1 calc R . . . .
C1 C 0.2121(2) 0.5306(5) 0.3077(3) 0.0787(19) Uani 1 1 d . . . . .
H1 H 0.229353 0.490531 0.326165 0.094 Uiso 1 1 calc R . . . .
C31 C 0.5921(2) 0.8056(5) 0.3815(2) 0.0735(16) Uani 1 1 d . . . . .
C28 C 0.5325(3) 0.5374(6) 0.5507(3) 0.086(2) Uani 1 1 d . . . . .
H28 H 0.512475 0.521148 0.566021 0.103 Uiso 1 1 calc R . . . .
C45 C 0.7831(2) 0.4786(5) 0.8282(3) 0.083(2) Uani 1 1 d . . . . .
H45 H 0.771768 0.447883 0.801679 0.099 Uiso 1 1 calc R . . . .
C19 C 0.4355(3) 0.9710(6) 0.4766(3) 0.086(2) Uani 1 1 d . . . . .
H19 H 0.424210 0.978874 0.502001 0.103 Uiso 1 1 calc R . . . .
O1 O 0.8513(2) 1.1255(5) 0.6456(3) 0.114(2) Uani 1 1 d . U . . .
C38 C 0.6752(2) 0.4607(5) 0.7017(3) 0.085(2) Uani 1 1 d . . . . .
H38 H 0.698973 0.434548 0.716860 0.102 Uiso 1 1 calc R . . . .
C67 C 1.0866(2) 0.6799(5) 0.8836(3) 0.0781(18) Uani 1 1 d . . . . .
C32 C 0.6263(3) 0.7579(6) 0.3850(3) 0.082(2) Uani 1 1 d . . . . .
H32 H 0.634052 0.715300 0.408167 0.098 Uiso 1 1 calc R . . . .
C33 C 0.6492(3) 0.7738(6) 0.3538(2) 0.083(2) Uani 1 1 d . . . . .
H33 H 0.673047 0.741530 0.356796 0.100 Uiso 1 1 calc R . . . .
C47 C 0.6615(3) 0.9611(6) 0.7492(4) 0.101(3) Uani 1 1 d . . . . .
H47 H 0.639457 0.984690 0.729122 0.121 Uiso 1 1 calc R . . . .
C49 C 0.6988(2) 0.8346(5) 0.7772(3) 0.084(2) Uani 1 1 d . . . . .
C54 C 0.7069(2) 0.7353(5) 0.7782(3) 0.081(2) Uani 1 1 d . . . . .
C51 C 0.7158(3) 0.9836(5) 0.8027(3) 0.086(2) Uani 1 1 d . . . . .
H51 H 0.733355 1.023628 0.820940 0.103 Uiso 1 1 calc R . . . .
C7 C 0.2795(3) 1.0376(5) 0.3284(4) 0.102(3) Uani 1 1 d . . . . .
H7 H 0.264068 1.070221 0.304623 0.122 Uiso 1 1 calc R . . . .
C46 C 0.8105(2) 0.4372(6) 0.8614(3) 0.085(2) Uani 1 1 d . . . . .
H46 H 0.817245 0.376254 0.856910 0.102 Uiso 1 1 calc R . . . .
C9 C 0.2978(3) 0.8993(5) 0.3654(3) 0.088(2) Uani 1 1 d . . . . .
H9 H 0.295403 0.835835 0.368377 0.106 Uiso 1 1 calc R . . . .
C50 C 0.7236(2) 0.8918(5) 0.8054(3) 0.0791(19) Uani 1 1 d . . . . .
H50 H 0.745244 0.868662 0.826120 0.095 Uiso 1 1 calc R . . . .
C29 C 0.6059(3) 0.8744(7) 0.3163(3) 0.089(2) Uani 1 1 d . . . . .
H29 H 0.597994 0.913713 0.291749 0.107 Uiso 1 1 calc R . . . .
C69 C 1.1439(3) 0.7137(6) 0.8556(3) 0.088(2) Uani 1 1 d . . . . .
H69 H 1.167310 0.747537 0.858038 0.105 Uiso 1 1 calc R . . . .
C37 C 0.6499(3) 0.4122(5) 0.6680(3) 0.097(3) Uani 1 1 d . . . . .
H37 H 0.657214 0.353924 0.659588 0.116 Uiso 1 1 calc R . . . .
C68 C 1.1221(3) 0.7285(6) 0.8861(3) 0.090(2) Uani 1 1 d . . . . .
H68 H 1.130239 0.771184 0.909130 0.108 Uiso 1 1 calc R . . . .
C6 C 0.3083(3) 1.0793(5) 0.3572(4) 0.107(4) Uani 1 1 d . . . . .
H6 H 0.311768 1.142463 0.354124 0.128 Uiso 1 1 calc R . . . .
C59 C 0.9265(3) 0.5013(9) 0.9128(3) 0.117(4) Uani 1 1 d . . . . .
H59 H 0.912435 0.475498 0.886067 0.140 Uiso 1 1 calc R . . . .
C60 C 1.0856(3) 0.9972(7) 1.0229(4) 0.106(3) Uani 1 1 d . . . . .
H60 H 1.107011 1.036318 1.022223 0.128 Uiso 1 1 calc R . . . .
C42 C 0.8180(2) 0.5618(5) 0.9046(3) 0.085(2) Uani 1 1 d . . . . .
H42 H 0.830042 0.590164 0.931542 0.102 Uiso 1 1 calc R . . . .
C30 C 0.5814(3) 0.8649(8) 0.3465(3) 0.094(3) Uani 1 1 d . . . . .
H30 H 0.557787 0.898461 0.343204 0.113 Uiso 1 1 calc R . . . .
C65 C 1.1023(3) 0.6066(7) 0.8204(3) 0.097(3) Uani 1 1 d . . . . .
H65 H 1.095412 0.562905 0.797570 0.116 Uiso 1 1 calc R . . . .
C61 C 1.0812(3) 0.9236(6) 0.9958(3) 0.100(3) Uani 1 1 d . . . . .
H61 H 1.098455 0.913363 0.976056 0.120 Uiso 1 1 calc R . . . .
C48 C 0.6677(3) 0.8690(6) 0.7494(5) 0.128(5) Uani 1 1 d . . . . .
H48 H 0.650170 0.830596 0.730204 0.153 Uiso 1 1 calc R . . . .
C10 C 0.3274(3) 0.9475(6) 0.3932(3) 0.098(3) Uani 1 1 d . . . . .
H10 H 0.344810 0.915507 0.415642 0.118 Uiso 1 1 calc R . . . .
C41 C 0.6051(3) 0.5277(7) 0.6608(4) 0.106(3) Uani 1 1 d . . . . .
H41 H 0.579852 0.550085 0.648307 0.127 Uiso 1 1 calc R . . . .
C22 C 0.4664(3) 0.9449(8) 0.4049(3) 0.104(3) Uani 1 1 d . . . . .
H22 H 0.476147 0.935007 0.378604 0.124 Uiso 1 1 calc R . . . .
C12 C 0.1334(3) 0.9222(6) 0.1832(4) 0.106(3) Uani 1 1 d . . . . .
H12 H 0.127678 0.860627 0.187612 0.127 Uiso 1 1 calc R . . . .
C40 C 0.6298(3) 0.5789(6) 0.6920(4) 0.111(4) Uani 1 1 d . . . . .
H40 H 0.622118 0.637665 0.699214 0.133 Uiso 1 1 calc R . . . .
C11 C 0.1096(3) 0.9711(7) 0.1508(4) 0.114(4) Uani 1 1 d . . . . .
H11 H 0.086284 0.944169 0.134962 0.136 Uiso 1 1 calc R . . . .
C23 C 0.4362(3) 1.0006(9) 0.4041(3) 0.116(4) Uani 1 1 d . . . . .
H23 H 0.425110 1.029883 0.377021 0.139 Uiso 1 1 calc R . . . .
C66 C 1.0778(3) 0.6169(7) 0.8503(3) 0.101(3) Uani 1 1 d . . . . .
H66 H 1.055064 0.580711 0.847694 0.121 Uiso 1 1 calc R . . . .
C58 C 0.9575(3) 0.5519(7) 0.9117(3) 0.097(2) Uani 1 1 d . . . . .
H58 H 0.965903 0.559409 0.884386 0.116 Uiso 1 1 calc R . . . .
C25 C 0.5881(3) 0.5854(8) 0.5059(4) 0.110(3) Uani 1 1 d . . . . .
H25 H 0.608033 0.598929 0.489882 0.131 Uiso 1 1 calc R . . . .
C77 C 0.8843(3) 0.9787(8) 0.6600(4) 0.107(2) Uani 1 1 d . U . . .
O3 O 0.9072(3) 1.3961(7) 0.5828(3) 0.155(3) Uani 1 1 d . U . . .
H3 H 0.921490 1.397010 0.563925 0.233 Uiso 1 1 calc R . . . .
C76 C 0.8658(3) 1.0499(8) 0.6253(4) 0.107(2) Uani 1 1 d . U . . .
C24 C 0.5922(3) 0.5138(7) 0.5349(4) 0.112(3) Uani 1 1 d . . . . .
H24 H 0.616090 0.481264 0.539918 0.134 Uiso 1 1 calc R . . . .
C83 C 0.8300(3) 1.0115(9) 0.5935(4) 0.121(3) Uani 1 1 d . U . . .
O4 O 0.8529(4) 1.3991(8) 0.6345(4) 0.188(5) Uani 1 1 d . U . . .
H4A H 0.838656 1.431545 0.615412 0.282 Uiso 1 1 calc R . . . .
C80 C 0.9142(5) 0.8520(11) 0.7242(6) 0.147(4) Uani 1 1 d . U . . .
H80 H 0.926028 0.813363 0.747792 0.176 Uiso 1 1 calc R . . . .
C81 C 0.9336(4) 0.8760(11) 0.6917(3) 0.127(4) Uani 1 1 d . U . . .
H81 H 0.957706 0.847027 0.691192 0.152 Uiso 1 1 calc R . . . .
C92 C 0.8835(4) 1.1531(9) 0.5727(4) 0.134(4) Uani 1 1 d . U . . .
H92A H 0.854862 1.161563 0.566215 0.161 Uiso 1 1 calc R . . . .
H92B H 0.892072 1.143681 0.544205 0.161 Uiso 1 1 calc R . . . .
C89 C 0.8803(4) 1.1830(9) 0.6695(4) 0.121(3) Uani 1 1 d . U . . .
H89A H 0.904326 1.147962 0.680897 0.146 Uiso 1 1 calc R . . . .
H89B H 0.871054 1.209013 0.695239 0.146 Uiso 1 1 calc R . . . .
C88 C 0.8342(4) 0.9408(13) 0.5649(5) 0.157(5) Uani 1 1 d . U . . .
H88 H 0.859891 0.918559 0.566190 0.189 Uiso 1 1 calc R . . . .
C78 C 0.8602(4) 0.9471(7) 0.6877(4) 0.109(3) Uani 1 1 d . U . . .
H78 H 0.833732 0.965502 0.684108 0.130 Uiso 1 1 calc R . . . .
C82 C 0.9210(4) 0.9363(12) 0.6611(4) 0.149(5) Uani 1 1 d . U . . .
H82 H 0.936179 0.951616 0.639772 0.179 Uiso 1 1 calc R . . . .
C94 C 0.8602(4) 1.3166(10) 0.6150(5) 0.135(3) Uani 1 1 d . U . . .
H94 H 0.835054 1.282833 0.606395 0.162 Uiso 1 1 calc R . . . .
C86 C 0.7674(5) 0.9272(13) 0.5366(5) 0.162(6) Uani 1 1 d . U . . .
H86 H 0.745830 0.890342 0.523756 0.195 Uiso 1 1 calc R . . . .
C79 C 0.8777(4) 0.8846(9) 0.7222(4) 0.117(3) Uani 1 1 d . U . . .
H79 H 0.863305 0.866146 0.743772 0.141 Uiso 1 1 calc R . . . .
C90 C 0.8890(5) 1.2576(9) 0.6399(4) 0.128(3) Uani 1 1 d . U . . .
H90 H 0.909274 1.296851 0.658336 0.153 Uiso 1 1 calc R . . . .
C91 C 0.9035(5) 1.2368(8) 0.5961(4) 0.127(3) Uani 1 1 d . U . . .
H91 H 0.932419 1.239756 0.598373 0.152 Uiso 1 1 calc R . . . .
C93 C 0.8813(5) 1.3166(11) 0.5752(5) 0.144(4) Uani 1 1 d . U . . .
H93 H 0.864896 1.308707 0.544826 0.173 Uiso 1 1 calc R . . . .
C84 C 0.7920(4) 1.0469(13) 0.5884(6) 0.173(6) Uani 1 1 d . U . . .
H84 H 0.787284 1.095644 0.606595 0.207 Uiso 1 1 calc R . . . .
C85 C 0.7621(5) 1.0126(15) 0.5578(7) 0.201(8) Uani 1 1 d . U . . .
H85 H 0.737956 1.044039 0.550383 0.241 Uiso 1 1 calc R . . . .
I3 I 0.39219(4) 1.24243(10) 0.39010(5) 0.1005(5) Uani 0.751(6) 1 d . . P B 1
I4 I 0.35052(4) 1.11824(19) 0.50420(7) 0.1098(7) Uani 0.751(6) 1 d . . P B 1
I8 I 0.60294(12) 0.26503(11) 0.56297(6) 0.0783(7) Uani 0.538(11) 1 d . . P D 1
I7 I 0.51244(12) 0.3603(2) 0.63765(8) 0.0838(6) Uani 0.538(11) 1 d . . P D 1
I10 I 0.87087(7) 0.24960(19) 0.92940(14) 0.1009(9) Uani 0.476(10) 1 d . . P C 1
I9 I 0.83692(8) 0.43916(19) 1.02115(7) 0.0889(8) Uani 0.476(10) 1 d . . P C 1
Cl1 Cl 0.69571(18) 0.5569(7) 0.5993(3) 0.269(4) Uani 1 1 d . U . . .
Cl2 Cl 0.7565(2) 0.6525(7) 0.5740(3) 0.272(4) Uani 1 1 d . U . . .
Cl5 Cl 0.6320(4) 0.4206(8) 0.7905(5) 0.386(7) Uani 1 1 d . U . . .
Cl6 Cl 0.5578(5) 0.3683(10) 0.7924(6) 0.421(7) Uani 1 1 d . U . . .
C75 C 0.5806(13) 0.387(3) 0.7571(16) 0.395(8) Uani 1 1 d . U . . .
H75A H 0.568735 0.436267 0.737368 0.474 Uiso 1 1 calc R . . . .
H75B H 0.582164 0.331997 0.738938 0.474 Uiso 1 1 calc R . . . .
C73 C 0.7130(7) 0.644(2) 0.5770(12) 0.319(16) Uani 1 1 d . U . . .
H73A H 0.697618 0.649244 0.546358 0.383 Uiso 1 1 calc R . . . .
H73B H 0.706646 0.697848 0.593299 0.383 Uiso 1 1 calc R . . . .
C87 C 0.8056(4) 0.9018(14) 0.5359(5) 0.155(5) Uani 1 1 d . U . . .
H87 H 0.811120 0.857960 0.515446 0.186 Uiso 1 1 calc R . . . .
Cl4 Cl 0.6853(2) 0.5681(7) 0.4684(3) 0.156(3) Uani 0.5 1 d . U P . .
Cl3 Cl 0.7335(3) 0.6177(11) 0.4120(3) 0.217(6) Uani 0.5 1 d . U P . .
C74 C 0.7257(7) 0.642(3) 0.4612(8) 0.176(13) Uani 0.5 1 d . U P . .
H74A H 0.718272 0.706702 0.462729 0.211 Uiso 0.5 1 calc R . P . .
H74B H 0.749234 0.630588 0.484278 0.211 Uiso 0.5 1 calc R . P . .
I12 I 1.11165(19) 1.2379(2) 1.05599(14) 0.0738(9) Uani 0.54(4) 1 d D . P E 1
I11 I 1.01988(17) 1.1470(5) 1.13285(13) 0.0812(9) Uani 0.54(4) 1 d D . P E 1
O5 O 0.6979(4) 1.1747(14) 0.4704(4) 0.222(4) Uani 1 1 d . U . . .
O6 O 0.7523(5) 1.2594(15) 0.4622(5) 0.222(4) Uani 1 1 d . U . . .
C96 C 0.6967(4) 1.2502(12) 0.4013(4) 0.220(5) Uani 1 1 d . U . . .
C101 C 0.6654(5) 1.2063(10) 0.3747(5) 0.225(5) Uani 1 1 d G U . . .
H101 H 0.661735 1.143401 0.378228 0.270 Uiso 1 1 calc R . . . .
C100 C 0.6394(4) 1.2545(12) 0.3429(4) 0.223(6) Uani 1 1 d G U . . .
H100 H 0.618028 1.224555 0.324754 0.268 Uiso 1 1 calc R . . . .
C99 C 0.6448(4) 1.3466(12) 0.3378(4) 0.218(5) Uani 1 1 d G U . . .
H99 H 0.627070 1.379534 0.316090 0.262 Uiso 1 1 calc R . . . .
C98 C 0.6761(5) 1.3904(10) 0.3644(5) 0.219(5) Uani 1 1 d G U . . .
H98 H 0.679819 1.453360 0.360899 0.263 Uiso 1 1 calc R . . . .
C97 C 0.7021(4) 1.3422(13) 0.3962(4) 0.226(5) Uani 1 1 d G U . . .
H97 H 0.723526 1.372207 0.414373 0.272 Uiso 1 1 calc R . . . .
C108 C 0.7482(8) 1.0560(19) 0.4218(8) 0.189(4) Uani 0.5 1 d . U P F 2
C113 C 0.7236(6) 0.984(2) 0.4264(8) 0.189(5) Uani 0.5 1 d DG U P F 2
H113 H 0.698601 0.995850 0.432849 0.226 Uiso 0.5 1 calc R . P F 2
C112 C 0.7356(7) 0.896(2) 0.4217(8) 0.180(5) Uani 0.5 1 d DG U P F 2
H112 H 0.718822 0.847272 0.424817 0.217 Uiso 0.5 1 calc R . P F 2
C111 C 0.7723(7) 0.8794(19) 0.4123(8) 0.184(5) Uani 0.5 1 d DG U P F 2
H111 H 0.780464 0.819119 0.409045 0.221 Uiso 0.5 1 calc R . P F 2
C110 C 0.7969(5) 0.951(2) 0.4077(8) 0.179(5) Uani 0.5 1 d DG U P F 2
H110 H 0.821885 0.939546 0.401304 0.215 Uiso 0.5 1 calc R . P F 2
C109 C 0.7848(7) 1.039(2) 0.4125(8) 0.189(5) Uani 0.5 1 d DG U P F 2
H109 H 0.801664 1.088125 0.409337 0.227 Uiso 0.5 1 calc R . P F 2
C117 C 0.7763(8) 1.238(2) 0.5061(7) 0.236(5) Uani 1 1 d . U . . .
H11A H 0.800560 1.273788 0.511686 0.283 Uiso 1 1 calc R . . . .
H11B H 0.783355 1.172793 0.507745 0.283 Uiso 1 1 calc R . . . .
C114 C 0.6857(7) 1.256(2) 0.4952(7) 0.231(5) Uani 1 1 d . U . . .
H11C H 0.690157 1.313441 0.480894 0.278 Uiso 1 1 calc R . . . .
H11D H 0.657952 1.251603 0.497836 0.278 Uiso 1 1 calc R . . . .
C119 C 0.7494(9) 1.371(3) 0.5420(9) 0.256(5) Uani 1 1 d . U . . .
H119 H 0.747113 1.397613 0.511617 0.307 Uiso 1 1 calc R . . . .
C116 C 0.7513(10) 1.260(3) 0.5407(10) 0.245(5) Uani 1 1 d . U . . .
H116 H 0.766026 1.239683 0.570268 0.294 Uiso 1 1 calc R . . . .
O8 O 0.7688(5) 1.4338(16) 0.5759(6) 0.265(6) Uani 1 1 d . U . . .
H8 H 0.786590 1.461110 0.566564 0.397 Uiso 1 1 calc R . . . .
C115 C 0.7128(9) 1.244(2) 0.5394(8) 0.247(5) Uani 1 1 d . U . . .
H115 H 0.706390 1.195520 0.559238 0.297 Uiso 1 1 calc R . . . .
O7 O 0.7068(5) 1.3453(15) 0.6010(5) 0.268(6) Uani 1 1 d . U . . .
H7A H 0.691885 1.302459 0.604314 0.403 Uiso 1 1 calc R . . . .
I1 I 0.12745(9) 0.3415(3) 0.19521(16) 0.0795(7) Uani 0.60(2) 1 d . . P G 1
I6 I 0.73292(13) 0.7471(5) 0.2927(2) 0.0798(9) Uani 0.49(2) 1 d . . P A 1
I5 I 0.6192(2) 0.8233(3) 0.19836(12) 0.0828(9) Uani 0.49(2) 1 d . . P A 1
I2 I 0.23153(18) 0.2642(3) 0.2951(2) 0.0917(10) Uani 0.60(2) 1 d . . P G 1
I3A I 0.3900(4) 1.2418(4) 0.4084(5) 0.258(7) Uani 0.249(6) 1 d . . P B 2
Zn2A Zn 0.3736(5) 1.0971(10) 0.4424(6) 0.146(6) Uani 0.249(6) 1 d . . P B 2
I4A I 0.3528(2) 1.0875(6) 0.5154(3) 0.150(3) Uani 0.249(6) 1 d . . P B 2
I9A I 0.84624(17) 0.4178(5) 1.01686(18) 0.183(2) Uani 0.524(10) 1 d . . P C 2
Zn5A Zn 0.8675(2) 0.4061(5) 0.9455(3) 0.128(3) Uani 0.524(10) 1 d . . P C 2
I10A I 0.8781(2) 0.2561(2) 0.9085(3) 0.174(2) Uani 0.524(10) 1 d . . P C 2
I2A I 0.2284(2) 0.2728(6) 0.3051(4) 0.0980(16) Uani 0.40(2) 1 d . . P G 2
I1A I 0.12533(19) 0.3353(4) 0.2002(3) 0.1022(18) Uani 0.40(2) 1 d . . P G 2
I5A I 0.6310(4) 0.8248(3) 0.19734(15) 0.1054(14) Uani 0.51(2) 1 d . . P A 2
Zn3A Zn 0.6726(3) 0.8541(7) 0.2744(4) 0.0741(14) Uani 0.51(2) 1 d . . P A 2
I6A I 0.7352(2) 0.7633(5) 0.2993(3) 0.1021(15) Uani 0.51(2) 1 d . . P A 2
I7A I 0.52659(19) 0.3451(3) 0.63053(14) 0.0946(11) Uani 0.462(11) 1 d . . P D 2
Zn4A Zn 0.5844(2) 0.3741(4) 0.5946(2) 0.0838(14) Uani 0.462(11) 1 d . . P D 2
I8A I 0.6212(2) 0.26031(15) 0.55731(10) 0.1042(12) Uani 0.462(11) 1 d . . P D 2
C95 C 0.7220(6) 1.203(2) 0.4383(7) 0.210(4) Uani 1 1 d . U . . .
C118 C 0.7049(9) 1.360(2) 0.5553(8) 0.258(5) Uani 1 1 d . U . . .
H118 H 0.682345 1.394967 0.538001 0.310 Uiso 1 1 calc R . . . .
C102 C 0.7426(8) 1.105(2) 0.4319(8) 0.188(4) Uani 0.5 1 d . U P H 1
C107 C 0.7202(6) 1.027(2) 0.4263(9) 0.187(5) Uani 0.5 1 d DG U P H 1
H107 H 0.694281 1.027656 0.431381 0.224 Uiso 0.5 1 calc R . P H 1
C106 C 0.7357(7) 0.947(2) 0.4133(8) 0.185(5) Uani 0.5 1 d DG U P H 1
H106 H 0.720457 0.893675 0.409539 0.222 Uiso 0.5 1 calc R . P H 1
C105 C 0.7737(8) 0.9459(19) 0.4059(8) 0.186(5) Uani 0.5 1 d DG U P H 1
H105 H 0.784299 0.891469 0.397075 0.223 Uiso 0.5 1 calc R . P H 1
C104 C 0.7960(5) 1.024(2) 0.4115(9) 0.184(5) Uani 0.5 1 d DG U P H 1
H104 H 0.821965 1.023242 0.406452 0.220 Uiso 0.5 1 calc R . P H 1
C103 C 0.7805(7) 1.104(2) 0.4245(8) 0.186(5) Uani 0.5 1 d DG U P H 1
H103 H 0.795789 1.157224 0.428294 0.224 Uiso 0.5 1 calc R . P H 1
I12A I 1.1164(3) 1.2403(4) 1.05803(18) 0.0956(17) Uani 0.46(4) 1 d D . P E 2
I11A I 1.0229(2) 1.1578(7) 1.1314(2) 0.0906(13) Uani 0.46(4) 1 d D . P E 2

loop_
_atom_site_aniso_label
_atom_site_aniso_U_11
_atom_site_aniso_U_22
_atom_site_aniso_U_33
_atom_site_aniso_U_23
_atom_site_aniso_U_13
_atom_site_aniso_U_12
Zn6 0.0843(5) 0.0449(5) 0.0711(4) -0.0014(4) -0.0086(4) 0.0066(4)
Zn3 0.094(2) 0.025(3) 0.075(2) -0.0127(18) 0.0188(15) -0.0074(18)
Zn1 0.0945(6) 0.0410(5) 0.0923(6) 0.0083(4) 0.0092(5) -0.0025(4)
Zn2 0.0709(11) 0.0575(13) 0.0821(9) -0.0146(8) 0.0003(8) -0.0048(9)
Zn5 0.0719(18) 0.051(2) 0.0859(19) 0.0056(16) 0.0009(17) -0.0029(13)
Zn4 0.0772(18) 0.0497(13) 0.0696(15) 0.0080(10) -0.0069(11) -0.0140(13)
N4 0.081(3) 0.036(2) 0.068(2) -0.002(2) 0.005(2) 0.003(2)
N6 0.070(3) 0.046(3) 0.076(3) 0.000(2) 0.001(2) 0.005(2)
N5 0.077(3) 0.042(3) 0.073(3) 0.002(2) -0.002(2) 0.011(2)
N12 0.080(3) 0.055(3) 0.071(3) 0.006(2) 0.000(2) -0.008(3)
N1 0.084(3) 0.041(3) 0.084(3) 0.007(2) 0.002(3) 0.001(2)
N11 0.081(3) 0.047(3) 0.070(3) 0.001(2) 0.000(2) -0.008(2)
N24 0.095(4) 0.054(3) 0.078(3) -0.001(3) 0.000(3) 0.004(3)
N10 0.074(3) 0.058(3) 0.068(3) 0.008(2) 0.000(2) -0.004(3)
N20 0.091(4) 0.041(3) 0.079(3) -0.003(2) -0.001(3) -0.006(3)
N23 0.090(4) 0.049(3) 0.073(3) -0.004(2) -0.005(3) 0.005(3)
N3 0.087(3) 0.035(3) 0.082(3) -0.003(2) -0.007(3) 0.004(2)
N16 0.077(3) 0.045(3) 0.092(3) 0.007(3) -0.017(3) -0.012(2)
N22 0.088(4) 0.050(3) 0.073(3) -0.003(2) 0.000(3) 0.001(3)
N15 0.078(3) 0.045(3) 0.097(4) 0.002(3) 0.003(3) -0.001(2)
N7 0.077(3) 0.070(4) 0.081(3) -0.005(3) -0.006(3) 0.003(3)
N9 0.090(4) 0.061(4) 0.067(3) 0.000(2) 0.008(2) -0.002(3)
N2 0.080(3) 0.043(3) 0.095(4) -0.015(3) -0.006(3) 0.000(2)
N17 0.085(3) 0.046(3) 0.090(3) -0.002(3) -0.016(3) -0.002(3)
N19 0.099(4) 0.057(4) 0.103(4) 0.005(3) -0.013(3) -0.022(3)
N18 0.091(4) 0.043(3) 0.110(4) 0.001(3) -0.018(3) -0.006(3)
N14 0.084(3) 0.053(3) 0.092(4) 0.015(3) -0.007(3) -0.004(3)
N21 0.106(4) 0.050(3) 0.080(3) -0.008(3) 0.002(3) 0.011(3)
C8 0.082(4) 0.044(3) 0.073(3) 0.000(3) 0.010(3) 0.008(3)
C18 0.076(3) 0.037(3) 0.074(3) -0.001(2) 0.001(3) 0.009(3)
C17 0.079(4) 0.036(3) 0.075(3) 0.003(3) 0.003(3) 0.005(3)
O2 0.122(4) 0.098(5) 0.114(4) 0.007(3) 0.035(3) 0.025(4)
C16 0.086(4) 0.041(3) 0.067(3) -0.001(2) 0.008(3) -0.003(3)
C71 0.075(4) 0.048(3) 0.079(3) -0.005(3) -0.005(3) -0.002(3)
C34 0.075(3) 0.050(3) 0.065(3) 0.007(3) -0.001(3) -0.013(3)
N8 0.106(5) 0.058(4) 0.098(4) 0.021(3) -0.021(4) -0.018(4)
C13 0.078(4) 0.037(3) 0.083(4) -0.008(3) -0.006(3) 0.005(3)
C53 0.076(4) 0.047(4) 0.098(4) 0.004(3) -0.002(3) -0.003(3)
C44 0.083(4) 0.041(3) 0.083(4) 0.001(3) -0.017(3) -0.007(3)
N13 0.122(5) 0.047(3) 0.101(4) 0.010(3) -0.036(4) -0.013(3)
C35 0.075(4) 0.061(4) 0.071(3) 0.009(3) -0.013(3) -0.015(3)
C5 0.084(4) 0.045(3) 0.089(4) 0.007(3) -0.002(3) -0.007(3)
C3 0.082(4) 0.038(3) 0.071(3) 0.000(2) 0.003(3) 0.006(3)
C14 0.094(4) 0.043(3) 0.076(3) 0.005(3) -0.011(3) -0.002(3)
C21 0.085(4) 0.053(4) 0.075(3) -0.003(3) 0.000(3) -0.012(3)
C36 0.070(3) 0.052(3) 0.067(3) 0.009(3) -0.011(2) -0.008(3)
C4 0.091(4) 0.048(4) 0.079(4) 0.006(3) -0.006(3) 0.002(3)
C64 0.069(3) 0.062(4) 0.074(3) -0.006(3) -0.007(3) 0.007(3)
C63 0.071(3) 0.055(4) 0.079(3) -0.003(3) -0.004(3) 0.001(3)
C26 0.084(4) 0.053(4) 0.085(4) 0.008(3) -0.015(3) -0.002(3)
C72 0.090(4) 0.050(4) 0.075(3) -0.003(3) -0.004(3) -0.008(3)
C70 0.086(4) 0.053(4) 0.074(3) 0.000(3) -0.001(3) 0.005(3)
C52 0.083(4) 0.044(3) 0.101(5) 0.001(3) -0.010(4) -0.009(3)
C62 0.096(5) 0.057(4) 0.070(3) -0.006(3) -0.005(3) -0.006(3)
C56 0.080(4) 0.059(4) 0.086(4) 0.000(3) -0.011(3) -0.004(3)
C55 0.080(4) 0.061(4) 0.096(4) 0.002(4) 0.004(3) 0.003(3)
C39 0.096(5) 0.047(4) 0.099(5) 0.006(3) -0.023(4) -0.016(3)
C15 0.088(4) 0.036(3) 0.087(4) 0.002(3) -0.010(3) 0.001(3)
C20 0.080(4) 0.071(5) 0.084(4) 0.001(4) 0.004(3) 0.004(4)
C57 0.091(4) 0.042(3) 0.081(4) 0.004(3) -0.004(3) 0.002(3)
C43 0.085(4) 0.054(4) 0.094(4) 0.004(3) -0.015(4) -0.007(3)
C27 0.088(4) 0.057(4) 0.077(4) 0.012(3) -0.001(3) -0.013(3)
C2 0.085(4) 0.051(4) 0.080(4) -0.001(3) -0.003(3) -0.003(3)
C1 0.097(5) 0.044(3) 0.086(4) 0.009(3) -0.004(3) -0.005(3)
C31 0.083(4) 0.062(4) 0.071(3) 0.005(3) 0.003(3) -0.006(3)
C28 0.092(5) 0.071(5) 0.081(4) 0.023(4) -0.016(3) -0.022(4)
C45 0.087(4) 0.052(4) 0.096(4) -0.001(3) -0.015(4) -0.002(3)
C19 0.103(5) 0.069(5) 0.081(4) -0.010(4) 0.008(4) -0.005(4)
O1 0.117(5) 0.095(5) 0.135(5) -0.013(4) 0.038(4) 0.005(4)
C38 0.092(5) 0.049(4) 0.095(4) -0.004(3) -0.028(4) -0.004(3)
C67 0.098(5) 0.050(4) 0.081(4) -0.003(3) 0.007(3) 0.004(3)
C32 0.096(5) 0.075(5) 0.071(4) 0.012(3) 0.008(3) 0.014(4)
C33 0.094(5) 0.083(5) 0.072(4) 0.012(4) 0.012(3) 0.011(4)
C47 0.093(5) 0.049(4) 0.144(8) -0.001(5) -0.017(5) 0.007(4)
C49 0.084(4) 0.046(4) 0.109(5) 0.000(4) -0.013(4) -0.003(3)
C54 0.086(4) 0.047(4) 0.101(5) -0.002(3) -0.005(4) -0.007(3)
C51 0.106(5) 0.048(4) 0.098(5) -0.011(4) 0.007(4) -0.008(4)
C7 0.098(5) 0.038(3) 0.142(7) 0.009(4) -0.044(5) -0.002(3)
C46 0.087(4) 0.050(4) 0.108(5) 0.001(4) -0.002(4) 0.004(3)
C9 0.104(5) 0.049(4) 0.091(4) 0.006(3) -0.030(4) -0.004(4)
C50 0.077(4) 0.053(4) 0.096(4) -0.004(3) -0.009(3) -0.005(3)
C29 0.090(5) 0.089(6) 0.085(4) 0.018(4) 0.008(4) -0.007(4)
C69 0.100(5) 0.066(5) 0.092(5) -0.016(4) 0.006(4) -0.014(4)
C37 0.127(6) 0.041(4) 0.099(5) 0.009(3) -0.032(5) -0.010(4)
C68 0.109(6) 0.073(5) 0.082(4) -0.016(4) 0.006(4) -0.017(4)
C6 0.094(5) 0.039(4) 0.159(8) 0.002(4) -0.041(5) -0.004(4)
C59 0.122(7) 0.129(10) 0.091(5) -0.029(6) 0.003(5) -0.063(7)
C60 0.124(7) 0.066(5) 0.132(7) -0.030(5) 0.033(6) -0.033(5)
C42 0.089(5) 0.057(4) 0.091(4) 0.013(4) -0.021(4) -0.017(3)
C30 0.084(5) 0.108(7) 0.090(5) 0.024(5) 0.016(4) 0.015(5)
C65 0.103(6) 0.078(6) 0.105(5) -0.042(5) 0.014(4) -0.016(5)
C61 0.136(7) 0.062(5) 0.111(6) -0.019(4) 0.044(5) -0.021(5)
C48 0.120(7) 0.048(5) 0.177(10) -0.012(5) -0.060(7) 0.012(5)
C10 0.116(6) 0.051(4) 0.101(5) 0.012(4) -0.039(5) 0.000(4)
C41 0.111(6) 0.066(5) 0.118(6) 0.009(5) -0.031(5) -0.003(5)
C22 0.109(6) 0.122(8) 0.081(4) 0.026(5) 0.022(4) 0.032(6)
C12 0.108(6) 0.054(4) 0.126(6) 0.022(4) -0.049(5) -0.017(4)
C40 0.111(6) 0.050(4) 0.142(8) 0.005(5) -0.043(6) 0.003(4)
C11 0.111(6) 0.069(5) 0.129(7) 0.033(5) -0.052(6) -0.023(5)
C23 0.126(7) 0.139(10) 0.082(5) 0.037(6) 0.017(5) 0.053(7)
C66 0.108(6) 0.083(6) 0.113(6) -0.040(5) 0.025(5) -0.027(5)
C58 0.113(6) 0.089(6) 0.085(4) -0.005(4) 0.011(4) -0.011(5)
C25 0.086(5) 0.093(7) 0.143(8) 0.053(6) 0.006(5) -0.006(5)
C77 0.113(6) 0.090(6) 0.124(6) 0.001(5) 0.041(4) 0.017(5)
O3 0.194(9) 0.113(6) 0.165(8) 0.008(6) 0.050(6) -0.005(6)
C76 0.116(5) 0.091(6) 0.118(6) -0.001(4) 0.037(4) 0.006(4)
C24 0.102(6) 0.068(6) 0.151(9) 0.029(6) -0.010(6) 0.012(5)
C83 0.109(5) 0.108(8) 0.150(8) -0.024(6) 0.031(5) 0.016(5)
O4 0.278(14) 0.115(7) 0.199(10) 0.021(7) 0.113(9) 0.058(8)
C80 0.169(10) 0.114(10) 0.168(10) 0.015(8) 0.059(8) 0.023(8)
C81 0.128(7) 0.157(11) 0.089(5) 0.012(6) 0.004(5) 0.030(7)
C92 0.178(11) 0.124(7) 0.095(6) 0.010(5) 0.017(6) -0.018(7)
C89 0.132(8) 0.101(7) 0.137(8) -0.009(5) 0.041(6) 0.000(6)
C88 0.135(8) 0.177(13) 0.158(10) -0.064(9) 0.025(7) -0.001(8)
C78 0.145(7) 0.074(6) 0.115(6) 0.003(4) 0.046(5) 0.000(5)
C82 0.132(8) 0.188(13) 0.133(8) 0.049(8) 0.039(6) 0.045(8)
C94 0.130(8) 0.099(7) 0.173(9) -0.007(6) 0.023(6) 0.001(6)
C86 0.145(8) 0.175(13) 0.158(10) -0.052(10) 0.010(8) 0.016(9)
C79 0.140(7) 0.094(7) 0.124(7) 0.005(5) 0.043(6) 0.008(6)
C90 0.167(9) 0.095(7) 0.124(7) 0.002(5) 0.034(6) 0.005(6)
C91 0.162(9) 0.090(6) 0.133(7) -0.006(5) 0.043(6) 0.003(6)
C93 0.172(10) 0.123(8) 0.132(7) 0.020(7) 0.020(7) -0.008(7)
C84 0.122(7) 0.195(14) 0.188(12) -0.072(11) 0.002(7) 0.039(8)
C85 0.160(10) 0.213(15) 0.205(14) -0.085(12) -0.021(10) 0.050(11)
I3 0.1160(8) 0.0574(5) 0.1167(8) 0.0012(5) -0.0036(7) -0.0163(4)
I4 0.0777(6) 0.1518(16) 0.0987(8) -0.0528(9) 0.0150(5) -0.0285(7)
I8 0.0873(13) 0.0489(6) 0.0918(7) 0.0031(4) 0.0015(6) -0.0033(5)
I7 0.0904(12) 0.0787(9) 0.0772(7) 0.0022(6) 0.0047(7) -0.0300(8)
I10 0.0836(11) 0.0483(9) 0.1522(19) 0.0035(10) -0.0206(10) 0.0074(5)
I9 0.0764(9) 0.1016(14) 0.0843(10) 0.0196(10) 0.0053(6) -0.0084(8)
Cl1 0.171(4) 0.352(11) 0.269(7) 0.111(7) 0.009(4) -0.015(6)
Cl2 0.198(5) 0.372(12) 0.258(7) -0.086(7) 0.073(5) -0.063(6)
Cl5 0.394(12) 0.304(10) 0.526(16) 0.251(11) 0.248(12) 0.105(10)
Cl6 0.415(13) 0.330(11) 0.566(17) 0.199(12) 0.211(13) 0.088(11)
C75 0.393(13) 0.313(11) 0.540(17) 0.231(12) 0.242(13) 0.093(11)
C73 0.22(2) 0.34(3) 0.45(4) 0.01(3) 0.19(2) -0.08(2)
C87 0.130(7) 0.191(14) 0.136(9) -0.054(9) 0.008(7) -0.006(8)
Cl4 0.146(5) 0.154(7) 0.172(6) 0.013(5) 0.042(4) 0.037(5)
Cl3 0.145(6) 0.359(17) 0.156(6) 0.073(8) 0.052(5) 0.088(8)
C74 0.100(14) 0.30(4) 0.111(15) -0.02(2) -0.016(12) 0.03(2)
I12 0.0970(15) 0.0437(11) 0.0803(12) -0.0032(9) 0.0167(14) -0.0015(7)
I11 0.0980(14) 0.0693(17) 0.0766(13) 0.0087(12) 0.0184(16) 0.0218(11)
O5 0.188(7) 0.328(11) 0.157(6) 0.006(7) 0.054(5) 0.009(7)
O6 0.184(7) 0.311(11) 0.162(7) 0.039(7) 0.014(6) -0.007(7)
C96 0.182(7) 0.320(11) 0.153(7) 0.022(7) 0.020(6) 0.011(8)
C101 0.186(9) 0.318(13) 0.156(8) 0.014(9) -0.001(7) 0.025(9)
C100 0.192(9) 0.313(14) 0.153(8) 0.019(10) 0.007(7) 0.031(10)
C99 0.188(9) 0.315(14) 0.146(8) 0.027(10) 0.021(7) 0.028(10)
C98 0.189(9) 0.317(13) 0.152(8) 0.027(9) 0.032(7) 0.021(10)
C97 0.189(9) 0.322(12) 0.162(8) 0.030(9) 0.023(7) 0.011(9)
C108 0.130(6) 0.323(13) 0.118(5) 0.012(8) 0.030(5) -0.005(8)
C113 0.127(6) 0.323(13) 0.117(6) 0.010(8) 0.029(5) -0.004(8)
C112 0.117(6) 0.320(13) 0.110(6) 0.005(9) 0.035(6) -0.003(9)
C111 0.121(7) 0.321(13) 0.115(6) 0.007(9) 0.035(6) -0.003(9)
C110 0.113(7) 0.320(13) 0.109(6) 0.011(9) 0.035(6) -0.004(9)
C109 0.129(6) 0.323(13) 0.116(6) 0.013(8) 0.028(5) -0.007(8)
C117 0.210(9) 0.321(12) 0.163(8) 0.032(8) 0.004(7) 0.000(9)
C114 0.210(8) 0.329(12) 0.156(7) -0.003(8) 0.041(7) 0.014(9)
C119 0.234(9) 0.338(12) 0.178(7) 0.000(9) -0.003(7) 0.001(9)
C116 0.222(8) 0.332(12) 0.166(7) 0.013(8) 0.006(7) 0.003(9)
O8 0.235(10) 0.341(14) 0.195(9) -0.004(10) -0.013(9) -0.007(11)
C115 0.230(8) 0.336(11) 0.167(7) 0.001(8) 0.019(7) 0.003(9)
O7 0.268(11) 0.352(14) 0.166(7) 0.004(9) -0.003(8) 0.015(11)
I1 0.0997(14) 0.0529(10) 0.0800(10) -0.0001(7) 0.0040(9) -0.0062(8)
I6 0.1034(16) 0.0415(17) 0.1024(14) 0.0081(12) 0.0392(10) 0.0129(9)
I5 0.118(2) 0.0604(9) 0.0664(9) 0.0023(8) 0.0089(9) -0.0122(10)
I2 0.1038(18) 0.0521(7) 0.1162(18) 0.0137(10) 0.0152(13) 0.0182(9)
I3A 0.347(11) 0.070(3) 0.257(9) 0.029(4) -0.181(8) -0.070(4)
Zn2A 0.143(8) 0.061(5) 0.186(12) -0.039(7) -0.079(7) 0.020(5)
I4A 0.158(4) 0.129(4) 0.134(4) -0.057(3) -0.039(3) 0.059(4)
I9A 0.114(2) 0.244(4) 0.174(3) 0.129(3) -0.0079(16) 0.000(2)
Zn5A 0.104(3) 0.076(3) 0.169(5) 0.056(3) -0.058(3) -0.016(2)
I10A 0.192(3) 0.0540(9) 0.223(5) 0.0176(18) -0.084(3) 0.0138(14)
I2A 0.1030(15) 0.055(2) 0.149(4) 0.034(2) 0.058(2) 0.0217(13)
I1A 0.172(5) 0.0511(14) 0.0853(16) -0.0044(11) 0.0306(18) -0.0283(17)
I5A 0.152(4) 0.0761(12) 0.0869(11) -0.0200(10) 0.0206(15) -0.0178(16)
Zn3A 0.118(2) 0.026(3) 0.078(3) -0.0124(18) 0.0195(17) -0.0153(19)
I6A 0.152(3) 0.0386(17) 0.133(3) 0.0123(15) 0.0689(19) 0.0136(11)
I7A 0.110(2) 0.0759(13) 0.0866(12) 0.0160(9) -0.0075(12) -0.0355(14)
Zn4A 0.106(4) 0.0536(18) 0.079(2) 0.0121(15) -0.012(2) -0.018(2)
I8A 0.127(3) 0.0745(10) 0.1004(10) 0.0121(7) -0.0037(14) 0.0075(11)
C95 0.164(6) 0.319(10) 0.147(6) 0.022(6) 0.031(5) 0.002(7)
C118 0.246(9) 0.342(12) 0.170(7) 0.000(8) 0.003(8) 0.005(9)
C102 0.131(6) 0.321(12) 0.117(5) 0.013(7) 0.035(5) -0.002(8)
C107 0.128(7) 0.321(13) 0.114(6) 0.011(9) 0.028(6) -0.001(8)
C106 0.123(6) 0.322(13) 0.112(6) 0.006(8) 0.030(5) -0.001(9)
C105 0.125(6) 0.321(13) 0.113(5) 0.009(8) 0.030(5) -0.004(9)
C104 0.118(6) 0.324(13) 0.112(6) 0.012(8) 0.033(5) -0.007(9)
C103 0.127(6) 0.322(13) 0.115(6) 0.012(8) 0.034(6) -0.004(9)
I12A 0.125(3) 0.0533(16) 0.0916(17) 0.0097(13) -0.019(2) -0.0060(12)
I11A 0.0969(17) 0.0635(17) 0.097(2) -0.0068(15) -0.014(2) 0.0158(12)

loop_
_atom_type_symbol
_atom_type_description
_atom_type_scat_dispersion_real
_atom_type_scat_dispersion_imag
_atom_type_scat_source
C C 0.0181 0.0091 'International Tables Vol C Tables 4.2.6.8 and 6.1.1.4'
H H 0.0000 0.0000 'International Tables Vol C Tables 4.2.6.8 and 6.1.1.4'
Cl Cl 0.3639 0.7018 'International Tables Vol C Tables 4.2.6.8 and 6.1.1.4'
I I -0.3257 6.8362 'International Tables Vol C Tables 4.2.6.8 and 6.1.1.4'
N N 0.0311 0.0180 'International Tables Vol C Tables 4.2.6.8 and 6.1.1.4'
O O 0.0492 0.0322 'International Tables Vol C Tables 4.2.6.8 and 6.1.1.4'
Zn Zn -1.5491 0.6778 'International Tables Vol C Tables 4.2.6.8 and 6.1.1.4'

loop_
_exptl_crystal_face_index_h
_exptl_crystal_face_index_k
_exptl_crystal_face_index_l
_exptl_crystal_face_perp_dist
22 0 -7 0.0376
12 -8 -2 0.0662
-1 -10 2 0.0699
-22 0 7 0.0359
-11 8 2 0.0535
21 -3 -8 0.0418
11 0 15 0.0404
-1 1 20 0.0367
-18 3 14 0.0402
-16 1 -11 0.0205
1 -1 -20 0.0201

loop_
_geom_angle_atom_site_label_1
_geom_angle_atom_site_label_2
_geom_angle_atom_site_label_3
_geom_angle
_geom_angle_site_symmetry_1
_geom_angle_site_symmetry_3
_geom_angle_publ_flag
N20 Zn6 N3 97.7(2) . 1_656 ?
N20 Zn6 I12 106.8(2) . . ?
N20 Zn6 I11 106.6(3) . . ?
N20 Zn6 I12A 108.2(2) . . ?
N20 Zn6 I11A 109.9(3) . . ?
N3 Zn6 I12 109.6(2) 1_656 . ?
N3 Zn6 I11 103.6(2) 1_656 . ?
N3 Zn6 I12A 106.4(3) 1_656 . ?
N3 Zn6 I11A 105.2(3) 1_656 . ?
I12 Zn6 I11 128.42(17) . . ?
I11A Zn6 I12A 125.7(3) . . ?
N15 Zn3 I6 109.0(4) 4_575 . ?
N15 Zn3 I5 104.6(4) 4_575 . ?
N9 Zn3 N15 96.2(5) . 4_575 ?
N9 Zn3 I6 108.0(5) . . ?
N9 Zn3 I5 105.2(4) . . ?
I6 Zn3 I5 129.0(4) . . ?
N1 Zn1 I1 104.30(19) . . ?
N1 Zn1 I2 110.3(2) . . ?
N1 Zn1 I2A 108.5(3) . . ?
N1 Zn1 I1A 107.2(2) . . ?
N21 Zn1 N1 100.9(3) 4_465 . ?
N21 Zn1 I1 112.4(2) 4_465 . ?
N21 Zn1 I2 110.5(3) 4_465 . ?
N21 Zn1 I2A 103.8(3) 4_465 . ?
N21 Zn1 I1A 108.6(3) 4_465 . ?
I1 Zn1 I2 116.98(19) . . ?
I2A Zn1 I1A 125.3(3) . . ?
N7 Zn2 I3 107.2(2) . . ?
N7 Zn2 I4 109.9(2) . . ?
N2 Zn2 N7 100.8(3) . . ?
N2 Zn2 I3 107.0(2) . . ?
N2 Zn2 I4 106.0(2) . . ?
I4 Zn2 I3 123.62(16) . . ?
N19 Zn5 I10 110.5(3) . . ?
N19 Zn5 I9 110.6(3) . . ?
N14 Zn5 N19 99.4(4) . . ?
N14 Zn5 I10 109.4(3) . . ?
N14 Zn5 I9 109.9(3) . . ?
I10 Zn5 I9 115.7(3) . . ?
N8 Zn4 I8 99.8(3) . . ?
N8 Zn4 I7 113.4(3) . . ?
N13 Zn4 N8 95.4(3) . . ?
N13 Zn4 I8 107.6(3) . . ?
N13 Zn4 I7 110.9(3) . . ?
I7 Zn4 I8 125.32(19) . . ?
C17 N4 C16 114.7(5) . . ?
C16 N6 C18 115.6(6) . . ?
C18 N5 C17 116.1(6) . . ?
C36 N12 C34 116.0(6) . . ?
C5 N1 Zn1 118.1(5) . . ?
C5 N1 C1 117.7(6) . . ?
C1 N1 Zn1 124.2(5) . . ?
C35 N11 C36 115.0(6) . . ?
C70 N24 C72 115.9(7) . . ?
C35 N10 C34 113.8(6) . . ?
C64 N20 Zn6 123.8(5) . . ?
C60 N20 Zn6 118.6(5) . . ?
C60 N20 C64 117.2(7) . . ?
C72 N23 C71 114.3(7) . . ?
C15 N3 Zn6 122.4(5) . 1_454 ?
C11 N3 Zn6 117.8(5) . 1_454 ?
C11 N3 C15 119.1(6) . . ?
C53 N16 C52 115.9(7) . . ?
C71 N22 C70 116.4(7) . . ?
C47 N15 Zn3 118.5(6) . 4_576 ?
C47 N15 C51 117.3(7) . . ?
C47 N15 Zn3A 121.2(6) . 4_576 ?
C51 N15 Zn3 124.1(6) . 4_576 ?
C51 N15 Zn3A 121.6(6) . 4_576 ?
C19 N7 Zn2 125.5(6) . . ?
C19 N7 C23 117.1(7) . . ?
C19 N7 Zn2A 116.3(8) . . ?
C23 N7 Zn2 117.4(6) . . ?
C23 N7 Zn2A 126.4(7) . . ?
C33 N9 Zn3 122.5(6) . . ?
C33 N9 C29 116.2(7) . . ?
C33 N9 Zn3A 125.1(7) . . ?
C29 N9 Zn3 120.2(6) . . ?
C29 N9 Zn3A 118.6(6) . . ?
C6 N2 Zn2 119.7(5) . . ?
C6 N2 Zn2A 126.0(7) . . ?
C10 N2 Zn2 122.6(5) . . ?
C10 N2 C6 117.7(6) . . ?
C10 N2 Zn2A 115.8(7) . . ?
C53 N17 C54 114.0(6) . . ?
C55 N19 Zn5 120.3(7) . . ?
C55 N19 C59 119.5(7) . . ?
C55 N19 Zn5A 125.3(7) . . ?
C59 N19 Zn5 119.1(5) . . ?
C59 N19 Zn5A 114.8(6) . . ?
C54 N18 C52 113.7(6) . . ?
C46 N14 Zn5 124.8(6) . . ?
C46 N14 C42 118.4(6) . . ?
C46 N14 Zn5A 120.8(6) . . ?
C42 N14 Zn5 116.4(5) . . ?
C42 N14 Zn5A 120.8(6) . . ?
C69 N21 Zn1 123.0(6) . 4_666 ?
C65 N21 Zn1 122.2(5) . 4_666 ?
C65 N21 C69 114.8(8) . . ?
C7 C8 C17 119.5(6) . . ?
C9 C8 C17 121.4(6) . . ?
C9 C8 C7 118.9(7) . . ?
N6 C18 C13 115.9(6) . . ?
N5 C18 N6 124.6(6) . . ?
N5 C18 C13 119.4(6) . . ?
N4 C17 N5 124.9(6) . . ?
N4 C17 C8 118.0(6) . . ?
N5 C17 C8 117.1(6) . . ?
C76 O2 C92 114.5(9) . . ?
N4 C16 C3 120.4(6) . . ?
N6 C16 N4 123.9(6) . . ?
N6 C16 C3 115.7(6) . . ?
N23 C71 C62 117.0(7) . . ?
N22 C71 N23 124.9(7) . . ?
N22 C71 C62 118.1(7) . . ?
N12 C34 N10 125.1(7) . . ?
N12 C34 C21 117.6(6) . . ?
N10 C34 C21 117.3(6) . . ?
C28 N8 Zn4 118.5(7) . . ?
C28 N8 C24 116.9(7) . . ?
C28 N8 Zn4A 134.2(7) . . ?
C24 N8 Zn4 124.1(7) . . ?
C24 N8 Zn4A 108.8(7) . . ?
C14 C13 C18 121.6(6) . . ?
C12 C13 C18 120.8(7) . . ?
C12 C13 C14 117.5(7) . . ?
N16 C53 N17 125.8(7) . . ?
N16 C53 C44 117.6(6) . . ?
N17 C53 C44 116.5(6) . . ?
C43 C44 C53 122.7(7) . . ?
C43 C44 C45 119.3(6) . . ?
C45 C44 C53 118.0(6) . . ?
C37 N13 Zn4 127.1(6) . . ?
C37 N13 Zn4A 115.9(7) . . ?
C41 N13 Zn4 112.4(6) . . ?
C41 N13 C37 119.7(7) . . ?
C41 N13 Zn4A 124.2(6) . . ?
N11 C35 N10 125.9(7) . . ?
N11 C35 C26 116.8(7) . . ?
N10 C35 C26 117.3(7) . . ?
N1 C5 C4 123.0(7) . . ?
C4 C3 C16 119.5(6) . . ?
C4 C3 C2 118.7(6) . . ?
C2 C3 C16 121.8(6) . . ?
C13 C14 C15 119.4(6) . . ?
C20 C21 C34 121.6(7) . . ?
C22 C21 C34 119.9(7) . . ?
C22 C21 C20 118.2(8) . . ?
N12 C36 N11 124.0(7) . . ?
N12 C36 C31 117.8(6) . . ?
N11 C36 C31 118.2(7) . . ?
C3 C4 C5 119.0(7) . . ?
N20 C64 C63 122.5(7) . . ?
C62 C63 C64 121.4(7) . . ?
C27 C26 C35 120.4(7) . . ?
C27 C26 C25 118.2(8) . . ?
C25 C26 C35 121.4(8) . . ?
N24 C72 C67 117.3(7) . . ?
N23 C72 N24 125.2(8) . . ?
N23 C72 C67 117.5(7) . . ?
N24 C70 N22 123.0(7) . . ?
N24 C70 C57 120.1(7) . . ?
N22 C70 C57 116.9(7) . . ?
N16 C52 N18 124.8(7) . . ?
N16 C52 C39 118.7(7) . . ?
N18 C52 C39 116.5(7) . . ?
C63 C62 C71 123.2(7) . . ?
C63 C62 C61 115.8(7) . . ?
C61 C62 C71 121.0(8) . . ?
C57 C56 C55 120.3(7) . . ?
N19 C55 C56 120.9(8) . . ?
C38 C39 C52 121.3(7) . . ?
C40 C39 C52 119.4(8) . . ?
C40 C39 C38 119.3(7) . . ?
N3 C15 C14 121.2(6) . . ?
C21 C20 C19 119.0(8) . . ?
C56 C57 C70 123.0(7) . . ?
C56 C57 C58 116.3(8) . . ?
C58 C57 C70 120.5(8) . . ?
C42 C43 C44 118.1(8) . . ?
C26 C27 C28 119.8(8) . . ?
C1 C2 C3 118.2(7) . . ?
N1 C1 C2 123.2(7) . . ?
C32 C31 C36 121.2(7) . . ?
C32 C31 C30 119.1(7) . . ?
C30 C31 C36 119.7(7) . . ?
N8 C28 C27 122.1(8) . . ?
C46 C45 C44 116.6(7) . . ?
N7 C19 C20 122.4(8) . . ?
C89 O1 C76 115.0(9) . . ?
C39 C38 C37 118.9(7) . . ?
C68 C67 C72 120.6(7) . . ?
C66 C67 C72 123.1(8) . . ?
C66 C67 C68 116.3(8) . . ?
C31 C32 C33 118.1(7) . . ?
N9 C33 C32 124.6(8) . . ?
N15 C47 C48 123.6(8) . . ?
C50 C49 C54 119.8(7) . . ?
C48 C49 C54 120.8(7) . . ?
C48 C49 C50 119.4(8) . . ?
N17 C54 C49 121.1(7) . . ?
N18 C54 N17 125.2(7) . . ?
N18 C54 C49 113.6(7) . . ?
N15 C51 C50 122.4(7) . . ?
C6 C7 C8 119.2(7) . . ?
N14 C46 C45 124.3(8) . . ?
C8 C9 C10 117.8(7) . . ?
C49 C50 C51 118.2(7) . . ?
N9 C29 C30 123.5(8) . . ?
C68 C69 N21 125.2(9) . . ?
N13 C37 C38 120.4(8) . . ?
C69 C68 C67 119.5(8) . . ?
N2 C6 C7 122.9(7) . . ?
C58 C59 N19 121.2(8) . . ?
N20 C60 C61 124.3(9) . . ?
N14 C42 C43 123.1(7) . . ?
C31 C30 C29 118.4(8) . . ?
N21 C65 C66 124.4(7) . . ?
C60 C61 C62 118.7(9) . . ?
C49 C48 C47 119.1(9) . . ?
N2 C10 C9 123.1(7) . . ?
N13 C41 C40 121.4(9) . . ?
C23 C22 C21 120.2(9) . . ?
C13 C12 C11 120.6(8) . . ?
C39 C40 C41 120.0(9) . . ?
N3 C11 C12 121.9(7) . . ?
C22 C23 N7 122.8(8) . . ?
C67 C66 C65 119.7(9) . . ?
C59 C58 C57 121.4(9) . . ?
C26 C25 C24 119.0(10) . . ?
C78 C77 C76 115.4(9) . . ?
C78 C77 C82 119.4(11) . . ?
C82 C77 C76 124.6(10) . . ?
O2 C76 O1 112.0(9) . . ?
O2 C76 C77 107.6(8) . . ?
O2 C76 C83 109.5(9) . . ?
O1 C76 C77 111.8(9) . . ?
O1 C76 C83 104.7(9) . . ?
C83 C76 C77 111.2(10) . . ?
N8 C24 C25 123.8(10) . . ?
C88 C83 C76 120.2(11) . . ?
C88 C83 C84 115.3(12) . . ?
C84 C83 C76 124.4(11) . . ?
C79 C80 C81 118.4(14) . . ?
C82 C81 C80 124.2(14) . . ?
O2 C92 C91 109.0(9) . . ?
O1 C89 C90 109.7(11) . . ?
C87 C88 C83 126.0(15) . . ?
C77 C78 C79 116.4(12) . . ?
C81 C82 C77 119.3(13) . . ?
O4 C94 C90 118.1(13) . . ?
O4 C94 C93 119.4(13) . . ?
C90 C94 C93 91.4(11) . . ?
C87 C86 C85 116.9(17) . . ?
C80 C79 C78 121.2(13) . . ?
C89 C90 C91 121.3(11) . . ?
C94 C90 C89 124.4(14) . . ?
C94 C90 C91 88.6(11) . . ?
C92 C91 C90 111.7(12) . . ?
C93 C91 C92 107.0(12) . . ?
C93 C91 C90 89.1(11) . . ?
O3 C93 C94 104.3(12) . . ?
O3 C93 C91 108.4(12) . . ?
C91 C93 C94 87.1(10) . . ?
C85 C84 C83 121.2(15) . . ?
C84 C85 C86 119.0(16) . . ?
Cl6 C75 Cl5 103(3) . . ?
Cl2 C73 Cl1 123(2) . . ?
C88 C87 C86 117.8(15) . . ?
Cl3 C74 Cl4 104.7(19) . . ?
C95 O5 C114 111(2) . . ?
C95 O6 C117 125(2) . . ?
C101 C96 C97 120.0 . . ?
C101 C96 C95 120.9(16) . . ?
C97 C96 C95 118.8(17) . . ?
C100 C101 C96 120.0 . . ?
C101 C100 C99 120.0 . . ?
C98 C99 C100 120.0 . . ?
C99 C98 C97 120.0 . . ?
C98 C97 C96 120.0 . . ?
C113 C108 C109 120.0 . . ?
C108 C113 C112 120.0 . . ?
C111 C112 C113 120.0 . . ?
C110 C111 C112 120.0 . . ?
C109 C110 C111 120.0 . . ?
C110 C109 C108 120.0 . . ?
O6 C117 C116 107(2) . . ?
C115 C114 O5 100(2) . . ?
C116 C119 C118 87(3) . . ?
O8 C119 C116 130(2) . . ?
O8 C119 C118 102(2) . . ?
C117 C116 C119 105(3) . . ?
C115 C116 C117 130(3) . . ?
C115 C116 C119 98(3) . . ?
C114 C115 C118 92(2) . . ?
C116 C115 C114 117(3) . . ?
C116 C115 C118 92(3) . . ?
N7 Zn2A N2 98.8(7) . . ?
N7 Zn2A I3A 103.3(8) . . ?
N7 Zn2A I4A 112.5(7) . . ?
N2 Zn2A I3A 102.9(7) . . ?
N2 Zn2A I4A 112.3(8) . . ?
I3A Zn2A I4A 123.8(7) . . ?
N19 Zn5A N14 101.2(4) . . ?
N19 Zn5A I9A 106.0(4) . . ?
N19 Zn5A I10A 111.0(4) . . ?
N14 Zn5A I9A 107.9(4) . . ?
N14 Zn5A I10A 104.9(4) . . ?
I9A Zn5A I10A 123.6(3) . . ?
N15 Zn3A N9 107.9(6) 4_575 . ?
N15 Zn3A I5A 104.9(5) 4_575 . ?
N15 Zn3A I6A 110.2(5) 4_575 . ?
N9 Zn3A I5A 108.8(5) . . ?
N9 Zn3A I6A 105.8(5) . . ?
I6A Zn3A I5A 118.9(4) . . ?
N8 Zn4A N13 94.9(4) . . ?
N8 Zn4A I7A 100.3(4) . . ?
N8 Zn4A I8A 114.9(4) . . ?
N13 Zn4A I7A 95.1(4) . . ?
N13 Zn4A I8A 117.9(4) . . ?
I7A Zn4A I8A 127.5(2) . . ?
O5 C95 C102 99(2) . . ?
O6 C95 O5 106.5(17) . . ?
O6 C95 C96 113(2) . . ?
O6 C95 C102 106.3(19) . . ?
C96 C95 O5 108.4(16) . . ?
C96 C95 C102 122.4(19) . . ?
C119 C118 C115 80(2) . . ?
O7 C118 C119 113(2) . . ?
O7 C118 C115 98(2) . . ?
C107 C102 C95 120.0(19) . . ?
C107 C102 C103 120.0 . . ?
C103 C102 C95 119.0(19) . . ?
C106 C107 C102 120.0 . . ?
C105 C106 C107 120.0 . . ?
C104 C105 C106 120.0 . . ?
C105 C104 C103 120.0 . . ?
C104 C103 C102 120.0 . . ?

loop_
_geom_bond_atom_site_label_1
_geom_bond_atom_site_label_2
_geom_bond_distance
_geom_bond_site_symmetry_2
_geom_bond_publ_flag
Zn6 N20 2.076(6) . ?
Zn6 N3 2.080(6) 1_656 ?
Zn6 I12 2.496(4) . ?
Zn6 I11 2.563(5) . ?
Zn6 I12A 2.585(7) . ?
Zn6 I11A 2.470(7) . ?
Zn3 N15 2.210(11) 4_575 ?
Zn3 N9 2.069(12) . ?
Zn3 I6 2.526(11) . ?
Zn3 I5 2.535(10) . ?
Zn1 N1 2.068(6) . ?
Zn1 N21 2.028(7) 4_465 ?
Zn1 I1 2.580(4) . ?
Zn1 I2 2.601(6) . ?
Zn1 I2A 2.490(7) . ?
Zn1 I1A 2.494(6) . ?
Zn2 N7 2.074(8) . ?
Zn2 N2 2.054(6) . ?
Zn2 I3 2.547(4) . ?
Zn2 I4 2.512(3) . ?
Zn5 N19 2.120(10) . ?
Zn5 N14 2.032(9) . ?
Zn5 I10 2.527(7) . ?
Zn5 I9 2.566(5) . ?
Zn4 N8 2.092(8) . ?
Zn4 N13 2.074(8) . ?
Zn4 I8 2.533(4) . ?
Zn4 I7 2.528(4) . ?
N4 C17 1.323(8) . ?
N4 C16 1.363(8) . ?
N6 C18 1.332(9) . ?
N6 C16 1.330(9) . ?
N5 C18 1.315(8) . ?
N5 C17 1.328(8) . ?
N12 C34 1.329(9) . ?
N12 C36 1.312(10) . ?
N1 C5 1.322(9) . ?
N1 C1 1.341(9) . ?
N11 C35 1.324(10) . ?
N11 C36 1.345(9) . ?
N24 C72 1.345(10) . ?
N24 C70 1.322(11) . ?
N10 C34 1.338(8) . ?
N10 C35 1.325(11) . ?
N20 C64 1.334(10) . ?
N20 C60 1.309(13) . ?
N23 C71 1.352(11) . ?
N23 C72 1.328(9) . ?
N3 C15 1.320(9) . ?
N3 C11 1.318(11) . ?
N16 C53 1.298(9) . ?
N16 C52 1.320(9) . ?
N22 C71 1.307(10) . ?
N22 C70 1.360(9) . ?
N15 C47 1.319(11) . ?
N15 C51 1.347(11) . ?
N15 Zn3A 1.935(12) 4_576 ?
N7 C19 1.328(11) . ?
N7 C23 1.342(12) . ?
N7 Zn2A 2.046(17) . ?
N9 C33 1.327(10) . ?
N9 C29 1.343(12) . ?
N9 Zn3A 2.006(13) . ?
N2 C6 1.336(10) . ?
N2 C10 1.325(10) . ?
N2 Zn2A 2.144(14) . ?
N17 C53 1.320(10) . ?
N17 C54 1.340(10) . ?
N19 C55 1.315(11) . ?
N19 C59 1.339(13) . ?
N19 Zn5A 2.010(11) . ?
N18 C52 1.339(10) . ?
N18 C54 1.331(10) . ?
N14 C46 1.292(11) . ?
N14 C42 1.337(11) . ?
N14 Zn5A 2.091(9) . ?
N21 C69 1.356(10) . ?
N21 C65 1.343(12) . ?
C8 C17 1.481(9) . ?
C8 C7 1.391(10) . ?
C8 C9 1.359(9) . ?
C18 C13 1.483(9) . ?
O2 C76 1.390(13) . ?
O2 C92 1.459(14) . ?
C16 C3 1.477(9) . ?
C71 C62 1.472(10) . ?
C34 C21 1.495(11) . ?
N8 C28 1.325(13) . ?
N8 C24 1.332(15) . ?
N8 Zn4A 2.090(9) . ?
C13 C14 1.372(10) . ?
C13 C12 1.354(10) . ?
C53 C44 1.503(10) . ?
C44 C43 1.382(10) . ?
C44 C45 1.400(11) . ?
N13 C37 1.331(12) . ?
N13 C41 1.328(13) . ?
N13 Zn4A 2.090(9) . ?
C35 C26 1.486(10) . ?
C5 C4 1.381(10) . ?
C3 C4 1.364(10) . ?
C3 C2 1.392(10) . ?
C14 C15 1.401(9) . ?
C21 C20 1.367(12) . ?
C21 C22 1.353(11) . ?
C36 C31 1.476(11) . ?
C64 C63 1.364(10) . ?
C63 C62 1.356(12) . ?
C26 C27 1.355(12) . ?
C26 C25 1.363(13) . ?
C72 C67 1.466(12) . ?
C70 C57 1.469(11) . ?
C52 C39 1.496(10) . ?
C62 C61 1.419(13) . ?
C56 C55 1.370(12) . ?
C56 C57 1.370(12) . ?
C39 C38 1.364(12) . ?
C39 C40 1.351(12) . ?
C20 C19 1.369(12) . ?
C57 C58 1.381(12) . ?
C43 C42 1.371(10) . ?
C27 C28 1.401(10) . ?
C2 C1 1.370(10) . ?
C31 C32 1.374(12) . ?
C31 C30 1.380(11) . ?
C45 C46 1.393(11) . ?
O1 C76 1.424(13) . ?
O1 C89 1.412(14) . ?
C38 C37 1.417(10) . ?
C67 C68 1.424(13) . ?
C67 C66 1.375(11) . ?
C32 C33 1.388(12) . ?
C47 C48 1.382(12) . ?
C49 C54 1.497(11) . ?
C49 C50 1.385(10) . ?
C49 C48 1.343(12) . ?
C51 C50 1.387(11) . ?
C7 C6 1.350(11) . ?
C9 C10 1.398(11) . ?
C29 C30 1.393(13) . ?
C69 C68 1.341(14) . ?
C59 C58 1.323(14) . ?
C60 C61 1.363(13) . ?
C65 C66 1.385(14) . ?
C41 C40 1.381(13) . ?
C22 C23 1.336(14) . ?
C12 C11 1.370(11) . ?
C25 C24 1.374(14) . ?
C77 C76 1.547(15) . ?
C77 C78 1.396(15) . ?
C77 C82 1.421(16) . ?
O3 C93 1.475(18) . ?
C76 C83 1.536(16) . ?
C83 C88 1.395(18) . ?
C83 C84 1.404(17) . ?
O4 C94 1.406(17) . ?
C80 C81 1.36(2) . ?
C80 C79 1.35(2) . ?
C81 C82 1.309(18) . ?
C92 C91 1.530(17) . ?
C89 C90 1.503(18) . ?
C88 C87 1.330(19) . ?
C78 C79 1.447(17) . ?
C94 C90 1.434(18) . ?
C94 C93 1.55(2) . ?
C86 C85 1.45(2) . ?
C86 C87 1.39(2) . ?
C90 C91 1.562(19) . ?
C91 C93 1.487(19) . ?
C84 C85 1.36(2) . ?
Cl1 C73 1.63(3) . ?
Cl2 C73 1.55(2) . ?
Cl5 C75 1.95(5) . ?
Cl6 C75 1.50(4) . ?
Cl4 C74 1.84(4) . ?
Cl3 C74 1.63(3) . ?
O5 C114 1.53(3) . ?
O5 C95 1.48(2) . ?
O6 C117 1.48(3) . ?
O6 C95 1.43(3) . ?
C96 C101 1.3900 . ?
C96 C97 1.3900 . ?
C96 C95 1.47(2) . ?
C101 C100 1.3900 . ?
C100 C99 1.3900 . ?
C99 C98 1.3900 . ?
C98 C97 1.3900 . ?
C108 C113 1.3900 . ?
C108 C109 1.3900 . ?
C113 C112 1.3900 . ?
C112 C111 1.3900 . ?
C111 C110 1.3900 . ?
C110 C109 1.3900 . ?
C117 C116 1.54(4) . ?
C114 C115 1.50(3) . ?
C119 C116 1.65(4) . ?
C119 O8 1.45(3) . ?
C119 C118 1.69(4) . ?
C116 C115 1.36(4) . ?
C115 C118 1.82(4) . ?
O7 C118 1.41(3) . ?
I3A Zn2A 2.501(18) . ?
Zn2A I4A 2.501(19) . ?
I9A Zn5A 2.462(9) . ?
Zn5A I10A 2.557(9) . ?
I5A Zn3A 2.558(11) . ?
Zn3A I6A 2.552(13) . ?
I7A Zn4A 2.529(5) . ?
Zn4A I8A 2.531(6) . ?
C95 C102 1.65(4) . ?
C102 C107 1.3900 . ?
C102 C103 1.3900 . ?
C107 C106 1.3900 . ?
C106 C105 1.3900 . ?
C105 C104 1.3900 . ?
C104 C103 1.3900 . ?

loop_
_exptl_oxdiff_crystal_face_indexfrac_h
_exptl_oxdiff_crystal_face_indexfrac_k
_exptl_oxdiff_crystal_face_indexfrac_l
_exptl_oxdiff_crystal_face_x
_exptl_oxdiff_crystal_face_y
_exptl_oxdiff_crystal_face_z
22.4947 0.2107 -6.5605 0.0791 -0.2758 0.9580
12.0191 -8.1572 -2.4259 -0.1878 0.6533 0.7334
-1.1913 -9.5756 1.5958 -0.2703 0.9406 0.2055
-22.4823 -0.3490 6.5749 -0.0829 0.2890 -0.9537
-11.2790 8.3453 2.1864 0.1955 -0.6799 -0.7068
21.1846 -2.6062 -8.3684 -0.1243 -0.0359 0.9916
10.5107 -0.3346 15.4672 0.8981 0.2580 0.3561
-1.3615 1.1006 19.6385 0.9425 0.2708 -0.1960
-18.1297 2.5533 13.7728 0.4299 0.1237 -0.8944
-15.6912 1.0809 -11.1909 -0.7586 -0.2179 -0.6140
0.9770 -1.0587 -19.5973 -0.9456 -0.2717 0.1788

loop_
_smtbx_masks_void_nr
_smtbx_masks_void_average_x
_smtbx_masks_void_average_y
_smtbx_masks_void_average_z
_smtbx_masks_void_volume
_smtbx_masks_void_count_electrons
_smtbx_masks_void_content
1 0.000 -0.317 0.250 617.0 188.0 ?
2 0.000 0.317 0.750 617.0 184.7 ?
3 0.500 0.217 0.250 878.0 234.1 ?
4 0.500 0.783 0.750 878.0 231.8 ?
